data_1573440
loop_
_publ_author_name
'Yadav, Ankit'
'G\/ladysiak, Andrzej'
'Wolpert, Emma Helen'
'Ganose, Alexander Miguel'
'Samel-Garloff, Bronson'
'Koley, Dipankar'
'Jelfs, Kim E.'
'Stylianou, Kyriakos'

_publ_section_title
;
 Solvatomorphic Diversity Dictates the Stability and Solubility of
 Metal--organic Polyhedra
;
_journal_name_full 'Chemical Science'
_journal_paper_doi 10.1039/D4SC05037A
_journal_year 2025
_chemical_formula_moiety 'C96 H60 Mo12 N12 O72, 12(C4 H12 N)'
_chemical_formula_sum 'C144 H204 Mo12 N24 O72'
_chemical_formula_weight 4574.58
_space_group_crystal_system monoclinic
_space_group_IT_number 14
_space_group_name_Hall '-P 2yn'
_space_group_name_H-M_alt 'P 1 21/n 1'
_atom_sites_solution_hydrogens mixed
_atom_sites_solution_primary dual
_audit_creation_date 2024-11-13
_audit_creation_method
;
Olex2 1.5
(compiled 2024.02.16 svn.r378c4104 for OlexSys, GUI svn.r6928)
;
_audit_update_record
;
2024-11-17 deposited with the CCDC.	2024-12-11 downloaded from the CCDC.
;
_cell_angle_alpha 90
_cell_angle_beta 103.6430(10)
_cell_angle_gamma 90
_cell_formula_units_Z 2
_cell_length_a 23.4926(3)
_cell_length_b 21.0361(2)
_cell_length_c 24.7119(3)
_cell_measurement_reflns_used 46360
_cell_measurement_temperature 156(9)
_cell_measurement_theta_max 77.5390
_cell_measurement_theta_min 3.1930
_cell_volume 11867.9(2)
_computing_cell_refinement 'CrysAlisPro 1.171.41.123a (Rigaku OD, 2022)'
_computing_data_collection 'CrysAlisPro 1.171.41.123a (Rigaku OD, 2022)'
_computing_data_reduction 'CrysAlisPro 1.171.41.123a (Rigaku OD, 2022)'
_computing_molecular_graphics 'Olex2 1.5 (Dolomanov et al., 2009)'
_computing_publication_material 'Olex2 1.5 (Dolomanov et al., 2009)'
_computing_structure_refinement 'SHELXL 2019/3 (Sheldrick, 2015)'
_computing_structure_solution 'SHELXT 2018/2 (Sheldrick, 2018)'
_diffrn_ambient_environment N~2~
_diffrn_ambient_temperature 156(9)
_diffrn_detector 'Hybrid Pixel Array Detector'
_diffrn_detector_area_resol_mean 10.0000
_diffrn_detector_type HyPix
_diffrn_measured_fraction_theta_full 1.000
_diffrn_measured_fraction_theta_max 0.983
_diffrn_measurement_details
;
List of Runs (angles in degrees, time in seconds):

  # Type    Start    End  Width  t~exp~   \w     \q     \k     \f   Frames
#--------------------------------------------------------------------------
  1  \w   -121.00 -66.00   1.00   10.00    --  -47.14 -32.00 125.00   55
  2  \w    -33.00  -7.00   1.00   10.00    --  -47.14  32.00 -75.00   26
  3  \w     34.00  71.00   1.00   10.00    --   47.14  32.00 -75.00   37
  4  \w    -23.00  36.00   1.00   10.00    --   47.14 -32.00 125.00   59
  5  \w   -141.00-116.00   1.00   35.00    --  -86.25 -32.00 125.00   25
  6  \w    -37.00 -12.00   1.00   35.00    --  -86.25  32.00 -75.00   25
  7  \w     95.00 178.00   1.00   35.00    --  107.75  32.00 -75.00   83
  8  \w   -117.00 -85.00   1.00   10.00    --  -47.14 -77.00  30.00   32
  9  \w   -118.00 -86.00   1.00   10.00    --  -47.14 -77.00 120.00   32
 10  \w   -115.00 -87.00   1.00   10.00    --  -47.14 -77.00 -30.00   28
 11  \w   -119.00 -87.00   1.00   10.00    --  -47.14 -77.00 -90.00   32
 12  \w   -114.00 -79.00   1.00   10.00    --  -47.14-125.00 -60.00   35
 13  \w     44.00  69.00   1.00   10.00    --   47.14  37.00   0.00   25
 14  \w    -27.00  25.00   1.00   10.00    --   47.14 -19.00   0.00   52
 15  \w     91.00 116.00   1.00   10.00    --   47.14  57.00  90.00   25
 16  \w     39.00  85.00   1.00   10.00    --   47.14  57.00   0.00   46
 17  \w     32.00  99.00   1.00   10.00    --   47.14  57.00  60.00   67
 18  \w     36.00  85.00   1.00   10.00    --   47.14  57.00  90.00   49
 19  \w     88.00 114.00   1.00   10.00    --   47.14  57.00   0.00   26
 20  \w    -93.00 -68.00   1.00   35.00    --  -86.25 -66.00  73.34   25
 21  \w    -97.00 -71.00   1.00   35.00    --  -86.25 -64.00  32.22   26
 22  \w    -94.00 -68.00   1.00   35.00    --  -86.25 -68.00  -9.18   26
 23  \w    -92.00 -67.00   1.00   35.00    --  -86.25 -68.00  16.60   25
 24  \w    -94.00 -68.00   1.00   35.00    --  -86.25 -66.00 -17.40   26
 25  \w   -156.00-119.00   1.00   35.00    --  -86.25 -94.00-120.00   37
 26  \w    -95.00 -68.00   1.00   35.00    --  -86.25 -65.00 -32.17   27
 27  \w   -159.00-118.00   1.00   35.00    --  -86.25 -65.00 -32.17   41
 28  \w   -102.00 -76.00   1.00   35.00    --  -86.25 -45.00  60.00   26
 29  \w    -94.00 -68.00   1.00   35.00    --  -86.25 -66.00   1.67   26
 30  \w    -93.00 -67.00   1.00   35.00    --  -86.25 -68.00  25.44   26
 31  \w    -92.00 -67.00   1.00   35.00    --  -86.25 -67.00  51.74   25
 32  \w    -93.00 -67.00   1.00   35.00    --  -86.25 -67.00  58.35   26
 33  \w    -94.00 -69.00   1.00   35.00    --  -86.25 -64.00  67.28   25
 34  \w    -94.00 -68.00   1.00   35.00    --  -86.25 -66.00  42.35   26
 35  \w    -93.00 -67.00   1.00   35.00    --  -86.25 -67.00  -4.05   26
 36  \w    -94.00 -68.00   1.00   35.00    --  -86.25 -68.00  16.26   26
 37  \w    -93.00 -68.00   1.00   35.00    --  -86.25 -65.00  34.50   25
 38  \w    -95.00 -70.00   1.00   35.00    --  -86.25 -59.00  68.96   25
 39  \w   -139.00-113.00   1.00   35.00    --  -86.25 -68.00  28.27   26
 40  \w    -92.00 -67.00   1.00   35.00    --  -86.25 -67.00  53.63   25
 41  \w    -92.00 -67.00   1.00   35.00    --  -86.25 -68.00  28.27   25
 42  \w   -115.00 -89.00   1.00   35.00    --  -86.25 -94.00-120.00   26
 43  \w    -99.00 -73.00   1.00   35.00    --  -86.25 -55.00  47.60   26
 44  \w    -92.00 -67.00   1.00   35.00    --  -86.25 -68.00  68.21   25
 45  \w    -97.00 -71.00   1.00   35.00    --  -86.25 -63.00   3.74   26
 46  \w     91.00 175.00   1.00   35.00    --  107.75  61.00  90.00   84
 47  \w     70.00  96.00   1.00   35.00    --  107.75 -77.00 150.00   26
 48  \w     66.00 101.00   1.00   35.00    --  107.75-125.00  90.00   35
 49  \w     35.00  61.00   1.00   35.00    --  107.75 -77.00 150.00   26
 50  \w    136.00 169.00   1.00   35.00    --  107.75  77.00   0.00   33
 51  \w     37.00  70.00   1.00   35.00    --  107.75 -61.00 -60.00   33
 52  \w     85.00 112.00   1.00   35.00    --  107.75  77.00   0.00   27
 53  \w     41.00  67.00   1.00   35.00    --  107.75-125.00-180.00   26
 54  \w    143.00 174.00   1.00   35.00    --  107.75  45.00 -60.00   31
 55  \w     93.00 175.00   1.00   35.00    --  107.75  61.00   0.00   82
 56  \w    100.00 126.00   1.00   35.00    --  107.75  45.00 -60.00   26
 57  \w     93.00 124.00   1.00   35.00    --  107.75  61.00  30.00   31
 58  \w    127.00 153.00   1.00   35.00    --  107.75  61.00 -30.00   26
 59  \w     35.00  71.00   1.00   35.00    --  107.75 -61.00-120.00   36
 60  \w     86.00 112.00   1.00   35.00    --  107.75-125.00-180.00   26
 61  \w     91.00 129.00   1.00   35.00    --  107.75  61.00  60.00   38
 62  \w     35.00  71.00   1.00   35.00    --  107.75 -61.00-150.00   36
 63  \w     94.00 119.00   1.00   35.00    --  107.75  61.00 -30.00   25
 64  \w    115.00 170.00   1.00   35.00    --  107.75  77.00 -30.00   55
 65  \w     41.00  70.00   1.00   35.00    --  107.75 -61.00   0.00   29
 66  \w     36.00 106.00   1.00   35.00    --  107.75 -77.00-150.00   70
 67  \w     95.00 154.00   1.00   35.00    --  107.75  45.00  60.00   59
 68  \w     85.00 111.00   1.00   35.00    --  107.75  77.00 -30.00   26
 69  \w     38.00  93.00   1.00   35.00    --  107.75 -77.00-180.00   55
 70  \w    148.00 173.00   1.00   35.00    --  107.75  77.00  60.00   25
 71  \w     87.00 113.00   1.00   35.00    --  107.75  77.00  30.00   26
 72  \w     85.00 116.00   1.00   35.00    --  107.75  77.00  60.00   31
 73  \w     39.00 106.00   1.00   35.00    --  107.75 -77.00 -60.00   67
 74  \w     35.00  61.00   1.00   35.00    --  107.75 -61.00 150.00   26
 75  \w     37.00  63.00   1.00   35.00    --  107.75 -61.00  30.00   26
 76  \w     35.00  60.00   1.00   35.00    --  107.75 -61.00 -30.00   25
;
_diffrn_measurement_device 'four-circle diffractometer'
_diffrn_measurement_device_type 'XtaLAB Synergy, Dualflex, HyPix'
_diffrn_measurement_method '\w scans'
_diffrn_orient_matrix_type 'CrysAlisPro convention (1999,Acta A55,543-557)'
_diffrn_orient_matrix_UB_11 0.0622798000
_diffrn_orient_matrix_UB_12 -0.0268345000
_diffrn_orient_matrix_UB_13 0.0212888000
_diffrn_orient_matrix_UB_21 -0.0132622000
_diffrn_orient_matrix_UB_22 -0.0135231000
_diffrn_orient_matrix_UB_23 0.0570512000
_diffrn_orient_matrix_UB_31 -0.0223304000
_diffrn_orient_matrix_UB_32 -0.0667974000
_diffrn_orient_matrix_UB_33 -0.0201357000
_diffrn_radiation_monochromator mirror
_diffrn_radiation_probe x-ray
_diffrn_radiation_type 'Cu K\a'
_diffrn_radiation_wavelength 1.54184
_diffrn_reflns_av_R_equivalents 0.1342
_diffrn_reflns_av_unetI/netI 0.0652
_diffrn_reflns_Laue_measured_fraction_full 1.000
_diffrn_reflns_Laue_measured_fraction_max 0.983
_diffrn_reflns_limit_h_max 26
_diffrn_reflns_limit_h_min -29
_diffrn_reflns_limit_k_max 25
_diffrn_reflns_limit_k_min -26
_diffrn_reflns_limit_l_max 31
_diffrn_reflns_limit_l_min -31
_diffrn_reflns_number 218226
_diffrn_reflns_point_group_measured_fraction_full 1.000
_diffrn_reflns_point_group_measured_fraction_max 0.983
_diffrn_reflns_theta_full 67.684
_diffrn_reflns_theta_max 77.884
_diffrn_reflns_theta_min 2.335
_diffrn_source 'micro-focus sealed X-ray tube'
_diffrn_source_type 'PhotonJet (Cu) X-ray Source'
_exptl_absorpt_coefficient_mu 5.634
_exptl_absorpt_correction_T_max 1.00000
_exptl_absorpt_correction_T_min 0.42697
_exptl_absorpt_correction_type multi-scan
_exptl_absorpt_process_details
;
CrysAlisPro 1.171.41.123a (Rigaku Oxford Diffraction, 2022)
Empirical absorption correction using spherical harmonics,
implemented in SCALE3 ABSPACK scaling algorithm.
;
_exptl_crystal_colour yellow
_exptl_crystal_colour_primary yellow
_exptl_crystal_density_diffrn 1.280
_exptl_crystal_description prism
_exptl_crystal_F_000 4632
_exptl_crystal_size_max 0.04
_exptl_crystal_size_mid 0.03
_exptl_crystal_size_min 0.03
_refine_diff_density_max 1.239
_refine_diff_density_min -1.648
_refine_diff_density_rms 0.145
_refine_ls_extinction_method none
_refine_ls_goodness_of_fit_ref 1.045
_refine_ls_hydrogen_treatment constr
_refine_ls_matrix_type full
_refine_ls_number_parameters 1146
_refine_ls_number_reflns 24921
_refine_ls_number_restraints 212
_refine_ls_restrained_S_all 1.052
_refine_ls_R_factor_all 0.0834
_refine_ls_R_factor_gt 0.0686
_refine_ls_shift/su_max 0.002
_refine_ls_shift/su_mean 0.000
_refine_ls_structure_factor_coef Fsqd
_refine_ls_weighting_details 'w=1/[\s^2^(Fo^2^)+(0.0835P)^2^+46.0129P] where P=(Fo^2^+2Fc^2^)/3'
_refine_ls_weighting_scheme calc
_refine_ls_wR_factor_gt 0.1625
_refine_ls_wR_factor_ref 0.1739
_reflns_Friedel_coverage 0.000
_reflns_number_gt 20248
_reflns_number_total 24921
_reflns_threshold_expression 'I > 2\s(I)'
_cod_data_source_file d4sc05037a2.cif
_cod_data_source_block beaver-108
_cod_database_code 1573440
_shelx_shelxl_version_number 2019/3
_chemical_oxdiff_formula 'Mo C N O'
_shelx_space_group_comment
;
The symmetry employed for this shelxl refinement is uniquely defined
by the following loop, which should always be used as a source of
symmetry information in preference to the above space-group names.
They are only intended as comments.
;
_shelx_estimated_absorpt_t_max 0.849
_shelx_estimated_absorpt_t_min 0.806
_olex2_refinement_description
;
1. Fixed Uiso
 At 1.2 times of:
  All C(H) groups, All C(H,H) groups, All N(H,H) groups
 At 1.5 times of:
  All C(H,H,H) groups
2. Restrained distances
 N101-C104
 2.5 with sigma of 0.02
 C93-C91
 1.53 with sigma of 0.02
3. Uiso/Uaniso restraints and constraints
Uanis(N51) \\sim Ueq, Uanis(N1) \\sim Ueq, Uanis(N11) \\sim Ueq, Uanis(N21)
\\sim Ueq, Uanis(N41) \\sim Ueq: with sigma of 0.005 and sigma for terminal
atoms of 0.01
Uanis(C74) \\sim Ueq, Uanis(N71) \\sim Ueq, Uanis(C72) \\sim Ueq, Uanis(C71)
\\sim Ueq, Uanis(C73) \\sim Ueq, Uanis(C113) \\sim Ueq, Uanis(N111) \\sim Ueq,
Uanis(C111) \\sim Ueq, Uanis(C112) \\sim Ueq, Uanis(C114) \\sim Ueq,
Uanis(C104) \\sim Ueq, Uanis(N101) \\sim Ueq, Uanis(C102) \\sim Ueq,
Uanis(C101) \\sim Ueq, Uanis(C103) \\sim Ueq, Uanis(C63) \\sim Ueq, Uanis(N61)
\\sim Ueq, Uanis(C61) \\sim Ueq, Uanis(C62) \\sim Ueq, Uanis(C64) \\sim Ueq,
Uanis(C83) \\sim Ueq, Uanis(N81) \\sim Ueq, Uanis(C82) \\sim Ueq, Uanis(C81)
\\sim Ueq, Uanis(C84) \\sim Ueq, Uanis(C94) \\sim Ueq, Uanis(C92) \\sim Ueq,
Uanis(N91) \\sim Ueq, Uanis(C91) \\sim Ueq, Uanis(C93) \\sim Ueq: with sigma of
0.005 and sigma for terminal atoms of 0.01
Uanis(C104) \\sim Ueq, Uanis(N101) \\sim Ueq, Uanis(C102) \\sim Ueq,
Uanis(C101) \\sim Ueq, Uanis(C103) \\sim Ueq, Uanis(C93) \\sim Ueq, Uanis(C92)
\\sim Ueq, Uanis(N91) \\sim Ueq, Uanis(C94) \\sim Ueq, Uanis(C91) \\sim Ueq:
with sigma of 0.05 and sigma for terminal atoms of 0.1
Uanis(C93) = Uanis(C94)
4.a Rotating group:
 N1(H1A,H1B), N11(H11A,H11B), N21(H21A,H21B), N31(H31A,H31B), N41(H41A,H41B)
4.b Secondary CH2 refined with riding coordinates:
 C61(H61A,H61B), C62(H62A,H62B), N61(H61C,H61D), C71(H71A,H71B), C72(H72A,
 H72B), N71(H71C,H71D), C81(H81A,H81B), C82(H82A,H82B), N81(H81C,H81D),
 C91(H91A,H91B), C92(H92A,H92B), N91(H91C,H91D), C101(H10A,H10B), C102(H10C,
 H10D), N101(H10K,H10L), C111(H11C,H11D), C112(H11E,H11F), N111(H11M,H11N)
4.c Aromatic/amide H refined with riding coordinates:
 C3(H3), C6(H6), C8(H8), C13(H13), C16(H16), C18(H18), C23(H23), C26(H26),
 C28(H28), C33(H33), C36(H36), C38(H38), C43(H43), C46(H46), C48(H48), C53(H53),
  C56(H56), C58(H58)
4.d X=CH2 refined with riding coordinates:
 N51(H51A,H51B)
4.e Idealised Me refined as rotating group:
 C63(H63A,H63B,H63C), C64(H64A,H64B,H64C), C73(H73A,H73B,H73C), C74(H74A,H74B,
 H74C), C83(H83A,H83B,H83C), C84(H84A,H84B,H84C), C93(H93A,H93B,H93C), C94(H94A,
 H94B,H94C), C103(H10E,H10F,H10G), C104(H10H,H10I,H10J), C113(H11G,H11H,H11I),
 C114(H11J,H11K,H11L)
;
_smtbx_masks_void_probe_radius 1.0
_smtbx_masks_void_truncation_radius 1.0
_olex2_submission_special_instructions 'No special instructions were received'
_oxdiff_exptl_absorpt_empirical_details
;
Empirical correction (ABSPACK) includes:
- Absorption correction using spherical harmonics
- Frame scaling
;
_oxdiff_exptl_absorpt_empirical_full_max 5.462
_oxdiff_exptl_absorpt_empirical_full_min 0.282

loop_
_space_group_symop_operation_xyz
'x, y, z'
'-x+1/2, y+1/2, -z+1/2'
'-x, -y, -z'
'x-1/2, -y-1/2, z-1/2'

loop_
_atom_site_label
_atom_site_type_symbol
_atom_site_fract_x
_atom_site_fract_y
_atom_site_fract_z
_atom_site_U_iso_or_equiv
_atom_site_adp_type
_atom_site_occupancy
_atom_site_site_symmetry_order
_atom_site_calc_flag
_atom_site_refinement_flags_posn
_atom_site_refinement_flags_adp
_atom_site_refinement_flags_occupancy
_atom_site_disorder_assembly
_atom_site_disorder_group
C1 C 0.5914(3) 0.8027(3) 0.4561(2) 0.0341(13) Uani 1 1 d . . . . .
C2 C 0.5818(3) 0.7897(3) 0.5129(2) 0.0292(12) Uani 1 1 d . . . . .
C3 C 0.5304(3) 0.8087(3) 0.5258(2) 0.0336(13) Uani 1 1 d . . . . .
H3 H 0.501191 0.830038 0.498754 0.040 Uiso 1 1 calc R U . . .
C4 C 0.5212(2) 0.7965(3) 0.5787(2) 0.0285(11) Uani 1 1 d . . . . .
C5 C 0.4653(3) 0.8157(3) 0.5933(2) 0.0317(12) Uani 1 1 d . . . . .
C6 C 0.6241(3) 0.7580(3) 0.5523(2) 0.0360(13) Uani 1 1 d . . . . .
H6 H 0.659510 0.745455 0.543133 0.043 Uiso 1 1 calc R U . . .
C7 C 0.6156(3) 0.7441(3) 0.6053(3) 0.0398(15) Uani 1 1 d . . . . .
C8 C 0.5634(3) 0.7641(3) 0.6178(2) 0.0380(14) Uani 1 1 d . . . . .
H8 H 0.556762 0.755463 0.653499 0.046 Uiso 1 1 calc R U . . .
C11 C 0.2516(3) 0.6616(3) 0.5432(3) 0.0358(13) Uani 1 1 d . . . . .
C12 C 0.2428(3) 0.5966(3) 0.5166(2) 0.0371(13) Uani 1 1 d . . . . .
C13 C 0.2287(3) 0.5914(3) 0.4595(3) 0.0418(15) Uani 1 1 d . . . . .
H13 H 0.223699 0.628301 0.436704 0.050 Uiso 1 1 calc R U . . .
C14 C 0.2217(3) 0.5305(3) 0.4356(3) 0.0445(16) Uani 1 1 d . . . . .
C15 C 0.2033(3) 0.5242(4) 0.3733(3) 0.0449(16) Uani 1 1 d . . . . .
C16 C 0.2527(4) 0.5428(3) 0.5504(3) 0.0493(18) Uani 1 1 d . . . . .
H16 H 0.263728 0.547428 0.589690 0.059 Uiso 1 1 calc R U . . .
C17 C 0.2467(4) 0.4830(4) 0.5272(3) 0.062(2) Uani 1 1 d . . . . .
C18 C 0.2305(4) 0.4767(4) 0.4693(3) 0.056(2) Uani 1 1 d . . . . .
H18 H 0.225438 0.435561 0.452973 0.067 Uiso 1 1 calc R U . . .
C21 C 0.3469(3) 0.5254(3) 0.2122(3) 0.0395(14) Uani 1 1 d . . . . .
C22 C 0.4121(3) 0.5289(3) 0.2241(3) 0.0376(14) Uani 1 1 d . . . . .
C23 C 0.4395(3) 0.5884(3) 0.2276(3) 0.0364(13) Uani 1 1 d . . . . .
H23 H 0.416935 0.626324 0.222260 0.044 Uiso 1 1 calc R U . . .
C24 C 0.4997(3) 0.5906(3) 0.2391(3) 0.0358(13) Uani 1 1 d . . . . .
C25 C 0.5300(3) 0.6543(3) 0.2436(2) 0.0360(13) Uani 1 1 d . . . . .
C26 C 0.4460(3) 0.4739(3) 0.2325(3) 0.0454(16) Uani 1 1 d . . . . .
H26 H 0.427115 0.433667 0.230023 0.055 Uiso 1 1 calc R U . . .
C27 C 0.5072(3) 0.4766(3) 0.2445(3) 0.0461(16) Uani 1 1 d . . . . .
C28 C 0.5337(3) 0.5365(3) 0.2478(3) 0.0398(14) Uani 1 1 d . . . . .
H28 H 0.575177 0.539861 0.256080 0.048 Uiso 1 1 calc R U . . .
C31 C 0.7626(3) 0.7576(3) 0.4662(2) 0.0294(12) Uani 1 1 d . . . . .
C32 C 0.8056(3) 0.7542(3) 0.5209(2) 0.0325(12) Uani 1 1 d . . . . .
C33 C 0.7954(3) 0.7129(3) 0.5607(2) 0.0309(12) Uani 1 1 d . . . . .
H33 H 0.763334 0.684185 0.552098 0.037 Uiso 1 1 calc R U . . .
C34 C 0.8322(3) 0.7136(3) 0.6131(2) 0.0374(14) Uani 1 1 d . . . . .
C35 C 0.8224(3) 0.6673(3) 0.6552(2) 0.0347(13) Uani 1 1 d . . . . .
C36 C 0.8519(3) 0.7969(3) 0.5319(3) 0.0427(15) Uani 1 1 d . . . . .
H36 H 0.857691 0.825681 0.504020 0.051 Uiso 1 1 calc R U . . .
C37 C 0.8903(3) 0.7968(4) 0.5855(3) 0.0475(17) Uani 1 1 d . . . . .
C38 C 0.8806(3) 0.7542(4) 0.6257(3) 0.0462(17) Uani 1 1 d . . . . .
H38 H 0.906775 0.752792 0.661392 0.055 Uiso 1 1 calc R U . . .
C41 C 0.3188(2) 0.3372(3) 0.1948(2) 0.0280(11) Uani 1 1 d . . . . .
C42 C 0.3632(2) 0.2954(3) 0.1792(2) 0.0302(12) Uani 1 1 d . . . . .
C43 C 0.4171(2) 0.2879(3) 0.2167(2) 0.0266(11) Uani 1 1 d . . . . .
H43 H 0.425232 0.308828 0.251716 0.032 Uiso 1 1 calc R U . . .
C44 C 0.4593(2) 0.2485(3) 0.2016(2) 0.0287(11) Uani 1 1 d . . . . .
C45 C 0.5155(3) 0.2387(3) 0.2436(2) 0.0295(12) Uani 1 1 d . . . . .
C46 C 0.3517(3) 0.2660(3) 0.1275(3) 0.0354(13) Uani 1 1 d . . . . .
H46 H 0.314820 0.271934 0.102238 0.043 Uiso 1 1 calc R U . . .
C47 C 0.3941(3) 0.2276(3) 0.1124(2) 0.0326(12) Uani 1 1 d . . . . .
C48 C 0.4476(3) 0.2176(3) 0.1505(2) 0.0332(13) Uani 1 1 d . . . . .
H48 H 0.475817 0.189755 0.141492 0.040 Uiso 1 1 calc R U . . .
C51 C 0.7039(3) 0.6109(3) 0.2780(2) 0.0316(12) Uani 1 1 d . . . . .
C52 C 0.7267(3) 0.5509(3) 0.2612(3) 0.0350(13) Uani 1 1 d . . . . .
C53 C 0.7102(3) 0.4939(3) 0.2822(2) 0.0352(13) Uani 1 1 d . . . . .
H53 H 0.684406 0.494307 0.306546 0.042 Uiso 1 1 calc R U . . .
C54 C 0.7318(3) 0.4366(3) 0.2673(2) 0.0332(13) Uani 1 1 d . . . . .
C55 C 0.7139(3) 0.3767(3) 0.2897(2) 0.0321(12) Uani 1 1 d . . . . .
C56 C 0.7645(3) 0.5498(3) 0.2258(3) 0.0474(18) Uani 1 1 d . . . . .
H56 H 0.773945 0.588538 0.210234 0.057 Uiso 1 1 calc R U . . .
C57 C 0.7890(4) 0.4936(3) 0.2127(4) 0.056(2) Uani 1 1 d . . . . .
C58 C 0.7724(3) 0.4354(3) 0.2343(3) 0.0485(18) Uani 1 1 d . . . . .
H58 H 0.788788 0.396220 0.226258 0.058 Uiso 1 1 calc R U . . .
Mo1 Mo 0.65079(2) 0.71738(2) 0.29005(2) 0.02799(11) Uani 1 1 d . . . . .
Mo2 Mo 0.67616(2) 0.78196(2) 0.38028(2) 0.02677(11) Uani 1 1 d . . . . .
Mo11 Mo 0.39322(2) 0.79574(2) 0.67963(2) 0.02442(10) Uani 1 1 d . . . . .
Mo12 Mo 0.29980(2) 0.72808(2) 0.65734(2) 0.02663(10) Uani 1 1 d . . . . .
Mo21 Mo 0.18378(2) 0.42744(2) 0.27698(2) 0.03201(12) Uani 1 1 d . . . . .
Mo22 Mo 0.24615(2) 0.42850(2) 0.20529(2) 0.03028(11) Uani 1 1 d . . . . .
N1 N 0.6581(3) 0.7147(4) 0.6449(3) 0.070(2) Uani 1 1 d . U . . .
H1A H 0.647073 0.675180 0.650083 0.085 Uiso 1 1 d R U . . .
H1B H 0.691005 0.713024 0.633217 0.085 Uiso 1 1 d R U . . .
N11 N 0.2537(5) 0.4295(4) 0.5600(3) 0.089(3) Uani 1 1 d . U . . .
H11A H 0.290930 0.417318 0.566257 0.107 Uiso 1 1 d R U . . .
H11B H 0.245662 0.436958 0.592969 0.107 Uiso 1 1 d R U . . .
N21 N 0.5404(3) 0.4219(3) 0.2500(3) 0.0640(19) Uani 1 1 d . U . . .
H21A H 0.563843 0.420170 0.283898 0.077 Uiso 1 1 d R U . . .
H21B H 0.517679 0.387588 0.244995 0.077 Uiso 1 1 d R U . . .
N31 N 0.9367(3) 0.8402(4) 0.5969(3) 0.074(2) Uani 1 1 d . . . . .
H31A H 0.969254 0.819954 0.613705 0.089 Uiso 1 1 d R U . . .
H31B H 0.942396 0.857642 0.565798 0.089 Uiso 1 1 d R U . . .
N41 N 0.3842(3) 0.2007(3) 0.0603(2) 0.0508(15) Uani 1 1 d . U . . .
H41A H 0.400968 0.162729 0.062830 0.061 Uiso 1 1 d R U . . .
H41B H 0.345988 0.196119 0.046178 0.061 Uiso 1 1 d R U . . .
N51 N 0.8280(4) 0.4928(4) 0.1789(4) 0.089(3) Uani 1 1 d . U . . .
H51A H 0.837914 0.528512 0.165117 0.107 Uiso 1 1 calc R U . . .
H51B H 0.842905 0.456493 0.171185 0.107 Uiso 1 1 calc R U . . .
O1 O 0.6303(2) 0.7748(2) 0.24298(17) 0.0396(10) Uani 1 1 d . . . . .
O2 O 0.6607(2) 0.8560(2) 0.35641(18) 0.0398(10) Uani 1 1 d . . . . .
O3 O 0.61114(17) 0.72786(19) 0.34931(17) 0.0318(9) Uani 1 1 d . . . . .
O4 O 0.72564(17) 0.7434(2) 0.33694(16) 0.0325(9) Uani 1 1 d . . . . .
O5 O 0.64387(18) 0.7896(2) 0.45080(16) 0.0355(9) Uani 1 1 d . . . . .
O6 O 0.5520(2) 0.8250(3) 0.41935(18) 0.0505(13) Uani 1 1 d . . . . .
O7 O 0.46418(18) 0.8076(2) 0.64429(16) 0.0341(9) Uani 1 1 d . . . . .
O8 O 0.42452(19) 0.8392(3) 0.55707(19) 0.0473(12) Uani 1 1 d . . . . .
O11 O 0.36604(18) 0.86935(19) 0.66865(17) 0.0336(9) Uani 1 1 d . . . . .
O12 O 0.24798(18) 0.7836(2) 0.63896(18) 0.0366(9) Uani 1 1 d . . . . .
O13 O 0.35976(17) 0.74207(19) 0.61716(15) 0.0287(8) Uani 1 1 d . . . . .
O14 O 0.34959(17) 0.7546(2) 0.72768(15) 0.0304(8) Uani 1 1 d . . . . .
O15 O 0.2649(2) 0.6603(2) 0.59672(17) 0.0395(10) Uani 1 1 d . . . . .
O16 O 0.2451(2) 0.7096(2) 0.51367(19) 0.0451(11) Uani 1 1 d . . . . .
O17 O 0.1900(2) 0.4680(3) 0.35587(19) 0.0500(12) Uani 1 1 d . . . . .
O18 O 0.2028(3) 0.5718(3) 0.3440(2) 0.0629(16) Uani 1 1 d . . . . .
O21 O 0.12418(19) 0.4668(2) 0.24373(18) 0.0412(10) Uani 1 1 d . . . . .
O22 O 0.2029(2) 0.4676(2) 0.15194(19) 0.0435(11) Uani 1 1 d . . . . .
O23 O 0.25329(19) 0.4748(2) 0.27339(18) 0.0401(10) Uani 1 1 d . . . . .
O24 O 0.19927(17) 0.3625(2) 0.22733(16) 0.0332(9) Uani 1 1 d . . . . .
O25 O 0.32568(18) 0.4699(2) 0.19994(19) 0.0397(10) Uani 1 1 d . . . . .
O26 O 0.3174(2) 0.5746(2) 0.2158(3) 0.0617(15) Uani 1 1 d . . . . .
O27 O 0.58619(19) 0.6522(2) 0.25534(19) 0.0407(10) Uani 1 1 d . . . . .
O28 O 0.5010(2) 0.7048(2) 0.2364(2) 0.0504(12) Uani 1 1 d . . . . .
O31 O 0.72937(17) 0.71180(19) 0.44701(16) 0.0302(8) Uani 1 1 d . . . . .
O32 O 0.75639(17) 0.8104(2) 0.43855(17) 0.0332(9) Uani 1 1 d . . . . .
O33 O 0.77160(18) 0.6478(2) 0.65592(16) 0.0361(9) Uani 1 1 d . . . . .
O34 O 0.86624(18) 0.6444(2) 0.69055(17) 0.0385(10) Uani 1 1 d . . . . .
O41 O 0.32291(17) 0.3549(2) 0.24407(16) 0.0333(9) Uani 1 1 d . . . . .
O42 O 0.27613(17) 0.3573(2) 0.15588(16) 0.0327(9) Uani 1 1 d . . . . .
O43 O 0.53635(16) 0.28017(18) 0.27890(15) 0.0282(8) Uani 1 1 d . . . . .
O44 O 0.54283(16) 0.1858(2) 0.24426(15) 0.0292(8) Uani 1 1 d . . . . .
O51 O 0.68617(17) 0.61542(19) 0.32181(15) 0.0296(8) Uani 1 1 d . . . . .
O52 O 0.70084(19) 0.6600(2) 0.24649(16) 0.0340(9) Uani 1 1 d . . . . .
O53 O 0.66693(17) 0.37290(19) 0.30662(16) 0.0320(9) Uani 1 1 d . . . . .
O54 O 0.74764(17) 0.3284(2) 0.29465(18) 0.0348(9) Uani 1 1 d . . . . .
C61 C 0.4432(5) 0.8080(6) 0.3137(5) 0.086(3) Uani 1 1 d . U . . .
H61A H 0.415100 0.810736 0.276971 0.104 Uiso 1 1 calc R U . . .
H61B H 0.436151 0.844095 0.336936 0.104 Uiso 1 1 calc R U . . .
C62 C 0.5163(5) 0.8690(5) 0.2749(5) 0.081(3) Uani 1 1 d . U . . .
H62A H 0.553080 0.861906 0.262856 0.098 Uiso 1 1 calc R U . . .
H62B H 0.484338 0.873618 0.240911 0.098 Uiso 1 1 calc R U . . .
C63 C 0.4363(6) 0.7459(7) 0.3416(6) 0.112(4) Uani 1 1 d . U . . .
H63A H 0.395585 0.741153 0.344389 0.168 Uiso 1 1 calc R U . . .
H63B H 0.462295 0.745190 0.378939 0.168 Uiso 1 1 calc R U . . .
H63C H 0.446456 0.710746 0.319531 0.168 Uiso 1 1 calc R U . . .
C64 C 0.5217(6) 0.9306(7) 0.3073(6) 0.112(4) Uani 1 1 d . U . . .
H64A H 0.529401 0.965587 0.283842 0.168 Uiso 1 1 calc R U . . .
H64B H 0.554088 0.927301 0.340480 0.168 Uiso 1 1 calc R U . . .
H64C H 0.485146 0.938885 0.318703 0.168 Uiso 1 1 calc R U . . .
N61 N 0.5038(3) 0.8094(3) 0.3070(3) 0.0560(16) Uani 1 1 d . U . . .
H61C H 0.510427 0.773895 0.288289 0.067 Uiso 1 1 calc R U . . .
H61D H 0.528897 0.808687 0.341174 0.067 Uiso 1 1 calc R U . . .
C71 C 0.3053(5) 0.8442(5) 0.4612(4) 0.074(3) Uani 1 1 d . U . . .
H71A H 0.327781 0.883802 0.460242 0.088 Uiso 1 1 calc R U . . .
H71B H 0.264684 0.850601 0.439017 0.088 Uiso 1 1 calc R U . . .
C72 C 0.2695(4) 0.8762(4) 0.5422(4) 0.060(2) Uani 1 1 d . U . . .
H72A H 0.279303 0.873117 0.583364 0.073 Uiso 1 1 calc R U . . .
H72B H 0.280231 0.919403 0.532146 0.073 Uiso 1 1 calc R U . . .
C73 C 0.3343(5) 0.7878(6) 0.4384(5) 0.098(4) Uani 1 1 d . U . . .
H73A H 0.303984 0.761004 0.415273 0.147 Uiso 1 1 calc R U . . .
H73B H 0.356912 0.762727 0.469577 0.147 Uiso 1 1 calc R U . . .
H73C H 0.360460 0.803821 0.415972 0.147 Uiso 1 1 calc R U . . .
C74 C 0.2054(5) 0.8666(6) 0.5206(6) 0.101(4) Uani 1 1 d . U . . .
H74A H 0.195042 0.873295 0.480234 0.151 Uiso 1 1 calc R U . . .
H74B H 0.184009 0.897094 0.538419 0.151 Uiso 1 1 calc R U . . .
H74C H 0.194940 0.823256 0.528990 0.151 Uiso 1 1 calc R U . . .
N71 N 0.3056(3) 0.8266(4) 0.5185(3) 0.069(2) Uani 1 1 d . U . . .
H71C H 0.343028 0.825663 0.539523 0.083 Uiso 1 1 calc R U . . .
H71D H 0.289665 0.787287 0.519281 0.083 Uiso 1 1 calc R U . . .
C81 C 0.2311(5) 0.6816(5) 0.2572(5) 0.080(3) Uani 1 1 d . U . . .
H81A H 0.234977 0.703858 0.222914 0.096 Uiso 1 1 calc R U . . .
H81B H 0.198712 0.702118 0.270051 0.096 Uiso 1 1 calc R U . . .
C82 C 0.1569(3) 0.6072(4) 0.2006(3) 0.0499(17) Uani 1 1 d . U . . .
H82A H 0.156257 0.636452 0.169015 0.060 Uiso 1 1 calc R U . . .
H82B H 0.153271 0.563268 0.185873 0.060 Uiso 1 1 calc R U . . .
C83 C 0.2838(7) 0.6899(8) 0.2987(7) 0.127(5) Uani 1 1 d . U . . .
H83A H 0.314811 0.663916 0.289468 0.191 Uiso 1 1 calc R U . . .
H83B H 0.277588 0.676746 0.334898 0.191 Uiso 1 1 calc R U . . .
H83C H 0.295307 0.734766 0.300317 0.191 Uiso 1 1 calc R U . . .
C84 C 0.1057(4) 0.6216(4) 0.2251(4) 0.064(2) Uani 1 1 d . U . . .
H84A H 0.069156 0.614476 0.197016 0.095 Uiso 1 1 calc R U . . .
H84B H 0.107590 0.666072 0.237320 0.095 Uiso 1 1 calc R U . . .
H84C H 0.106829 0.593715 0.257137 0.095 Uiso 1 1 calc R U . . .
N81 N 0.2151(3) 0.6142(3) 0.2431(3) 0.0522(15) Uani 1 1 d . U . . .
H81C H 0.213039 0.593081 0.274704 0.063 Uiso 1 1 calc R U . . .
H81D H 0.243774 0.595717 0.229353 0.063 Uiso 1 1 calc R U . . .
C91 C 0.9356(11) 0.5722(11) 0.6052(9) 0.179(8) Uani 1 1 d D U . . .
H91A H 0.966881 0.582770 0.638492 0.215 Uiso 1 1 calc R U . . .
H91B H 0.897855 0.574563 0.616315 0.215 Uiso 1 1 calc R U . . .
C92 C 0.9479(6) 0.4699(7) 0.6430(6) 0.108(4) Uani 1 1 d . U . . .
H92A H 0.929540 0.494196 0.668655 0.130 Uiso 1 1 calc R U . . .
H92B H 0.926598 0.429151 0.634188 0.130 Uiso 1 1 calc R U . . .
C93 C 0.9354(10) 0.6208(11) 0.5637(9) 0.187(6) Uani 1 1 d D U . . .
H93A H 0.919557 0.603188 0.526541 0.281 Uiso 1 1 calc R U . . .
H93B H 0.975554 0.635696 0.566516 0.281 Uiso 1 1 calc R U . . .
H93C H 0.911038 0.656587 0.570079 0.281 Uiso 1 1 calc R U . . .
C94 C 1.0091(10) 0.4576(11) 0.6692(10) 0.187(6) Uani 1 1 d . U . . .
H94A H 1.027606 0.435764 0.642832 0.281 Uiso 1 1 calc R U . . .
H94B H 1.011624 0.430808 0.702161 0.281 Uiso 1 1 calc R U . . .
H94C H 1.029241 0.497980 0.680435 0.281 Uiso 1 1 calc R U . . .
N91 N 0.9441(7) 0.5075(8) 0.5899(7) 0.153(5) Uani 1 1 d . U . . .
H91C H 0.977711 0.503584 0.577920 0.183 Uiso 1 1 calc R U . . .
H91D H 0.913460 0.494033 0.562492 0.183 Uiso 1 1 calc R U . . .
C101 C 0.7693(11) 0.9414(12) 0.5636(10) 0.193(9) Uani 1 1 d . U . . .
H10A H 0.759407 0.982879 0.577948 0.232 Uiso 1 1 calc R U . . .
H10B H 0.812239 0.935017 0.575369 0.232 Uiso 1 1 calc R U . . .
C102 C 0.8053(8) 0.9628(9) 0.4779(8) 0.142(6) Uani 1 1 d . U . . .
H10C H 0.824322 1.001629 0.496437 0.171 Uiso 1 1 calc R U . . .
H10D H 0.835190 0.929043 0.480151 0.171 Uiso 1 1 calc R U . . .
C103 C 0.7357(8) 0.8855(8) 0.5852(7) 0.136(5) Uani 1 1 d . U . . .
H10E H 0.693521 0.894348 0.575526 0.203 Uiso 1 1 calc R U . . .
H10F H 0.749332 0.881916 0.625768 0.203 Uiso 1 1 calc R U . . .
H10G H 0.743239 0.845507 0.567819 0.203 Uiso 1 1 calc R U . . .
C104 C 0.7753(15) 0.9751(16) 0.4217(11) 0.293(17) Uani 1 1 d D U . . .
H10H H 0.751997 0.937822 0.406417 0.439 Uiso 1 1 calc R U . . .
H10I H 0.803921 0.984071 0.399545 0.439 Uiso 1 1 calc R U . . .
H10J H 0.749453 1.011866 0.420526 0.439 Uiso 1 1 calc R U . . .
N101 N 0.7502(7) 0.9387(8) 0.5060(7) 0.161(6) Uani 1 1 d D U . . .
H10K H 0.718458 0.964334 0.494320 0.193 Uiso 1 1 calc R U . . .
H10L H 0.739565 0.898177 0.495045 0.193 Uiso 1 1 calc R U . . .
C111 C 0.3753(4) 0.7309(5) 0.8708(4) 0.069(2) Uani 1 1 d . U . . .
H11C H 0.370161 0.738355 0.908904 0.083 Uiso 1 1 calc R U . . .
H11D H 0.417143 0.736848 0.871151 0.083 Uiso 1 1 calc R U . . .
C112 C 0.3595(5) 0.8448(5) 0.8424(5) 0.083(3) Uani 1 1 d . U . . .
H11E H 0.400948 0.847776 0.840163 0.100 Uiso 1 1 calc R U . . .
H11F H 0.336086 0.870777 0.811676 0.100 Uiso 1 1 calc R U . . .
C113 C 0.3568(5) 0.6647(5) 0.8528(4) 0.082(3) Uani 1 1 d . U . . .
H11G H 0.374536 0.652161 0.822275 0.122 Uiso 1 1 calc R U . . .
H11H H 0.313998 0.663042 0.840009 0.122 Uiso 1 1 calc R U . . .
H11I H 0.369612 0.635553 0.884205 0.122 Uiso 1 1 calc R U . . .
C114 C 0.3546(9) 0.8716(10) 0.8928(8) 0.160(7) Uani 1 1 d . U . . .
H11J H 0.363354 0.917127 0.892852 0.240 Uiso 1 1 calc R U . . .
H11K H 0.382339 0.850843 0.923613 0.240 Uiso 1 1 calc R U . . .
H11L H 0.314612 0.865552 0.897372 0.240 Uiso 1 1 calc R U . . .
N111 N 0.3400(2) 0.7753(3) 0.8325(2) 0.0419(12) Uani 1 1 d . U . . .
H11M H 0.302144 0.772035 0.835388 0.050 Uiso 1 1 calc R U . . .
H11N H 0.341008 0.764235 0.797196 0.050 Uiso 1 1 calc R U . . .

loop_
_atom_site_aniso_label
_atom_site_aniso_U_11
_atom_site_aniso_U_22
_atom_site_aniso_U_33
_atom_site_aniso_U_23
_atom_site_aniso_U_13
_atom_site_aniso_U_12
C1 0.025(3) 0.053(4) 0.025(3) 0.002(2) 0.008(2) 0.005(3)
C2 0.032(3) 0.038(3) 0.018(3) 0.000(2) 0.006(2) 0.001(2)
C3 0.025(3) 0.055(4) 0.024(3) 0.010(2) 0.011(2) 0.001(3)
C4 0.025(3) 0.037(3) 0.025(3) -0.001(2) 0.008(2) 0.001(2)
C5 0.027(3) 0.042(3) 0.025(3) 0.003(2) 0.006(2) 0.000(2)
C6 0.028(3) 0.054(4) 0.027(3) 0.002(3) 0.010(2) 0.009(3)
C7 0.029(3) 0.064(4) 0.026(3) 0.013(3) 0.006(3) 0.015(3)
C8 0.028(3) 0.064(4) 0.023(3) 0.005(3) 0.007(2) 0.012(3)
C11 0.029(3) 0.045(3) 0.029(3) -0.007(3) -0.001(2) -0.006(3)
C12 0.034(3) 0.047(3) 0.025(3) -0.002(2) -0.002(3) 0.002(3)
C13 0.042(4) 0.053(4) 0.027(3) -0.010(3) 0.001(3) 0.007(3)
C14 0.045(4) 0.049(4) 0.034(3) -0.013(3) 0.000(3) 0.009(3)
C15 0.049(4) 0.054(4) 0.030(3) -0.010(3) 0.005(3) 0.010(3)
C16 0.069(5) 0.044(4) 0.027(3) -0.010(3) -0.003(3) 0.001(3)
C17 0.101(7) 0.044(4) 0.029(4) -0.006(3) -0.007(4) 0.004(4)
C18 0.072(5) 0.053(4) 0.033(4) -0.009(3) -0.005(4) 0.008(4)
C21 0.025(3) 0.047(4) 0.046(4) -0.004(3) 0.007(3) -0.010(3)
C22 0.028(3) 0.042(3) 0.041(4) 0.000(3) 0.004(3) -0.006(2)
C23 0.030(3) 0.046(3) 0.029(3) -0.001(2) 0.001(3) -0.005(3)
C24 0.029(3) 0.041(3) 0.035(3) 0.003(2) 0.002(3) -0.004(2)
C25 0.030(3) 0.044(3) 0.028(3) 0.001(2) -0.006(2) -0.008(3)
C26 0.033(4) 0.044(4) 0.056(4) -0.004(3) 0.004(3) -0.012(3)
C27 0.032(3) 0.038(3) 0.064(5) 0.007(3) 0.004(3) -0.001(3)
C28 0.023(3) 0.051(4) 0.041(4) 0.002(3) 0.000(3) -0.008(3)
C31 0.028(3) 0.036(3) 0.027(3) -0.004(2) 0.011(2) -0.001(2)
C32 0.027(3) 0.047(3) 0.023(3) -0.006(2) 0.005(2) -0.003(2)
C33 0.025(3) 0.039(3) 0.028(3) -0.003(2) 0.006(2) -0.001(2)
C34 0.030(3) 0.058(4) 0.022(3) -0.003(3) 0.002(2) 0.004(3)
C35 0.027(3) 0.054(4) 0.022(3) 0.000(2) 0.003(2) 0.002(3)
C36 0.044(4) 0.056(4) 0.031(3) -0.005(3) 0.013(3) -0.010(3)
C37 0.034(4) 0.077(5) 0.028(3) -0.005(3) 0.001(3) -0.019(3)
C38 0.030(3) 0.079(5) 0.027(3) -0.002(3) 0.001(3) -0.010(3)
C41 0.025(3) 0.035(3) 0.022(3) 0.001(2) 0.002(2) -0.003(2)
C42 0.017(3) 0.037(3) 0.033(3) 0.004(2) 0.000(2) 0.000(2)
C43 0.020(3) 0.036(3) 0.021(3) -0.003(2) 0.001(2) -0.002(2)
C44 0.026(3) 0.034(3) 0.025(3) 0.000(2) 0.005(2) 0.000(2)
C45 0.029(3) 0.035(3) 0.028(3) 0.000(2) 0.014(2) -0.001(2)
C46 0.021(3) 0.050(4) 0.030(3) -0.002(3) -0.003(2) -0.001(2)
C47 0.026(3) 0.043(3) 0.024(3) -0.010(2) -0.004(2) -0.004(2)
C48 0.035(3) 0.040(3) 0.025(3) -0.005(2) 0.009(2) 0.005(2)
C51 0.035(3) 0.032(3) 0.029(3) -0.009(2) 0.012(2) -0.008(2)
C52 0.040(3) 0.034(3) 0.034(3) -0.003(2) 0.012(3) -0.006(2)
C53 0.036(3) 0.045(3) 0.028(3) 0.005(2) 0.015(3) -0.002(3)
C54 0.031(3) 0.039(3) 0.031(3) -0.005(2) 0.010(3) -0.007(2)
C55 0.030(3) 0.038(3) 0.030(3) -0.005(2) 0.013(2) -0.002(2)
C56 0.058(4) 0.035(3) 0.062(4) -0.008(3) 0.040(4) -0.018(3)
C57 0.071(5) 0.043(4) 0.076(5) -0.008(3) 0.059(5) -0.016(3)
C58 0.060(5) 0.036(3) 0.066(5) -0.012(3) 0.047(4) -0.010(3)
Mo1 0.0248(2) 0.0354(2) 0.0239(2) 0.00206(16) 0.00610(18) -0.00399(17)
Mo2 0.0242(2) 0.0364(2) 0.0214(2) 0.00368(16) 0.00870(17) -0.00040(17)
Mo11 0.0199(2) 0.0360(2) 0.0179(2) -0.00200(15) 0.00562(16) 0.00193(16)
Mo12 0.0230(2) 0.0353(2) 0.0212(2) -0.00329(16) 0.00439(17) 0.00000(17)
Mo21 0.0234(2) 0.0476(3) 0.0230(2) -0.00799(18) 0.00155(18) -0.00023(19)
Mo22 0.0218(2) 0.0412(3) 0.0261(2) -0.00443(18) 0.00232(18) -0.00140(18)
N1 0.053(4) 0.116(6) 0.048(4) 0.032(4) 0.022(3) 0.044(4)
N11 0.144(7) 0.054(4) 0.053(4) -0.002(3) -0.009(4) 0.010(4)
N21 0.051(4) 0.049(3) 0.088(5) 0.004(3) 0.007(3) 0.001(3)
N31 0.053(4) 0.120(7) 0.042(4) 0.003(4) -0.004(3) -0.039(4)
N41 0.040(3) 0.067(4) 0.041(3) -0.019(3) 0.000(3) 0.006(3)
N51 0.118(6) 0.056(4) 0.132(6) -0.010(4) 0.104(5) -0.010(4)
O1 0.051(3) 0.039(2) 0.027(2) -0.0007(17) 0.008(2) -0.0052(19)
O2 0.043(3) 0.042(2) 0.035(2) 0.0052(18) 0.010(2) -0.0025(19)
O3 0.026(2) 0.040(2) 0.034(2) 0.0066(17) 0.0149(17) 0.0011(16)
O4 0.023(2) 0.051(2) 0.025(2) 0.0003(17) 0.0094(16) -0.0008(17)
O5 0.030(2) 0.055(3) 0.024(2) 0.0079(17) 0.0109(17) 0.0081(18)
O6 0.039(3) 0.086(4) 0.028(2) 0.015(2) 0.011(2) 0.024(2)
O7 0.029(2) 0.053(3) 0.022(2) 0.0012(17) 0.0122(17) 0.0032(18)
O8 0.028(2) 0.082(4) 0.035(2) 0.014(2) 0.0132(19) 0.011(2)
O11 0.029(2) 0.037(2) 0.034(2) -0.0005(17) 0.0075(18) 0.0008(17)
O12 0.025(2) 0.051(3) 0.032(2) -0.0062(18) 0.0019(17) 0.0021(18)
O13 0.027(2) 0.038(2) 0.0209(18) -0.0024(15) 0.0061(16) 0.0055(16)
O14 0.025(2) 0.047(2) 0.0205(19) -0.0017(16) 0.0097(16) -0.0015(17)
O15 0.046(3) 0.046(2) 0.024(2) -0.0065(17) 0.0022(19) -0.005(2)
O16 0.056(3) 0.042(2) 0.031(2) -0.0049(18) -0.004(2) 0.003(2)
O17 0.046(3) 0.070(3) 0.033(2) -0.022(2) 0.009(2) -0.008(2)
O18 0.102(5) 0.054(3) 0.029(3) -0.003(2) 0.009(3) 0.019(3)
O21 0.035(2) 0.053(3) 0.034(2) -0.0069(19) 0.0059(19) 0.007(2)
O22 0.035(2) 0.053(3) 0.044(3) 0.008(2) 0.013(2) 0.008(2)
O23 0.035(2) 0.050(3) 0.033(2) -0.0144(19) 0.0019(19) -0.0093(19)
O24 0.022(2) 0.046(2) 0.027(2) -0.0057(17) -0.0017(16) 0.0005(17)
O25 0.024(2) 0.047(2) 0.049(3) -0.007(2) 0.0113(19) -0.0101(18)
O26 0.030(3) 0.047(3) 0.107(5) -0.008(3) 0.014(3) -0.001(2)
O27 0.029(2) 0.044(2) 0.046(3) -0.0027(19) 0.003(2) -0.0027(18)
O28 0.040(3) 0.039(2) 0.066(3) 0.010(2) -0.002(2) -0.001(2)
O31 0.026(2) 0.040(2) 0.0233(19) -0.0017(15) 0.0029(16) 0.0013(16)
O32 0.027(2) 0.041(2) 0.030(2) 0.0028(17) 0.0048(17) -0.0033(17)
O33 0.028(2) 0.055(3) 0.023(2) 0.0007(17) 0.0023(17) 0.0014(18)
O34 0.027(2) 0.059(3) 0.025(2) -0.0009(18) -0.0018(17) 0.0047(19)
O41 0.025(2) 0.050(2) 0.023(2) 0.0014(17) 0.0021(16) 0.0072(17)
O42 0.022(2) 0.051(2) 0.0211(19) -0.0002(16) -0.0034(16) 0.0054(17)
O43 0.0221(19) 0.037(2) 0.0228(19) -0.0022(15) 0.0003(15) 0.0000(15)
O44 0.0191(19) 0.047(2) 0.0211(18) -0.0006(16) 0.0047(15) 0.0048(16)
O51 0.032(2) 0.037(2) 0.0213(19) 0.0008(15) 0.0092(16) 0.0012(16)
O52 0.039(2) 0.040(2) 0.027(2) -0.0025(16) 0.0142(18) -0.0029(18)
O53 0.029(2) 0.038(2) 0.031(2) 0.0004(16) 0.0105(17) -0.0035(16)
O54 0.025(2) 0.042(2) 0.042(2) 0.0009(18) 0.0170(18) -0.0024(17)
C61 0.082(5) 0.095(5) 0.082(5) -0.004(4) 0.019(4) 0.008(4)
C62 0.089(5) 0.077(4) 0.074(4) 0.006(4) 0.012(4) 0.006(4)
C63 0.101(7) 0.134(8) 0.107(7) -0.003(7) 0.036(6) -0.023(6)
C64 0.107(8) 0.110(8) 0.116(8) 0.004(6) 0.021(6) 0.017(6)
N61 0.046(3) 0.069(3) 0.050(3) -0.002(3) 0.003(3) 0.015(3)
C71 0.073(4) 0.076(4) 0.067(4) 0.010(3) 0.007(3) -0.009(4)
C72 0.058(4) 0.062(4) 0.062(4) -0.002(3) 0.014(3) -0.001(3)
C73 0.089(7) 0.118(7) 0.086(6) -0.021(6) 0.019(5) 0.011(6)
C74 0.090(7) 0.103(7) 0.109(7) 0.001(6) 0.023(6) 0.003(6)
N71 0.063(4) 0.074(4) 0.067(4) 0.010(3) 0.007(3) -0.003(3)
C81 0.088(5) 0.066(4) 0.086(5) -0.010(4) 0.022(4) 0.002(4)
C82 0.049(3) 0.054(3) 0.044(3) 0.001(3) 0.007(3) 0.012(3)
C83 0.126(8) 0.117(8) 0.128(8) -0.028(7) 0.009(7) -0.002(7)
C84 0.059(5) 0.064(5) 0.071(5) 0.014(4) 0.023(4) 0.017(4)
N81 0.060(3) 0.047(3) 0.051(3) -0.003(2) 0.016(3) 0.008(2)
C91 0.179(9) 0.180(9) 0.182(9) 0.000(5) 0.051(5) 0.005(5)
C92 0.107(6) 0.104(6) 0.115(6) -0.007(4) 0.030(4) 0.002(4)
C93 0.192(8) 0.184(8) 0.194(8) 0.013(6) 0.062(6) 0.021(6)
C94 0.192(8) 0.184(8) 0.194(8) 0.013(6) 0.062(6) 0.021(6)
N91 0.150(6) 0.150(7) 0.162(7) 0.003(5) 0.045(5) -0.001(5)
C101 0.193(10) 0.198(10) 0.188(10) -0.010(5) 0.044(5) -0.002(5)
C102 0.153(7) 0.133(7) 0.141(7) 0.003(5) 0.036(5) 0.005(5)
C103 0.152(9) 0.141(9) 0.125(8) -0.028(7) 0.056(7) 0.007(7)
C104 0.293(19) 0.294(19) 0.293(19) -0.016(10) 0.073(10) 0.004(10)
N101 0.167(7) 0.161(7) 0.156(7) 0.000(5) 0.042(5) -0.001(5)
C111 0.065(4) 0.084(4) 0.060(4) 0.004(3) 0.017(3) 0.002(3)
C112 0.083(5) 0.087(5) 0.080(5) -0.007(4) 0.019(4) -0.009(4)
C113 0.075(6) 0.096(6) 0.072(5) 0.009(5) 0.012(5) 0.010(5)
C114 0.170(10) 0.159(10) 0.156(10) -0.021(8) 0.047(8) -0.006(8)
N111 0.029(2) 0.060(3) 0.036(3) -0.004(2) 0.008(2) 0.001(2)

loop_
_atom_type_symbol
_atom_type_description
_atom_type_scat_dispersion_real
_atom_type_scat_dispersion_imag
_atom_type_scat_source
C C 0.0181 0.0091 'International Tables Vol C Tables 4.2.6.8 and 6.1.1.4'
H H 0.0000 0.0000 'International Tables Vol C Tables 4.2.6.8 and 6.1.1.4'
Mo Mo -0.0483 2.7339 'International Tables Vol C Tables 4.2.6.8 and 6.1.1.4'
N N 0.0311 0.0180 'International Tables Vol C Tables 4.2.6.8 and 6.1.1.4'
O O 0.0492 0.0322 'International Tables Vol C Tables 4.2.6.8 and 6.1.1.4'

loop_
_geom_angle_atom_site_label_1
_geom_angle_atom_site_label_2
_geom_angle_atom_site_label_3
_geom_angle
_geom_angle_site_symmetry_1
_geom_angle_site_symmetry_3
_geom_angle_publ_flag
O5 C1 C2 114.3(5) . . ?
O6 C1 C2 120.5(5) . . ?
O6 C1 O5 125.1(5) . . ?
C3 C2 C1 119.9(5) . . ?
C3 C2 C6 119.8(5) . . ?
C6 C2 C1 120.3(5) . . ?
C2 C3 H3 120.0 . . ?
C2 C3 C4 120.0(5) . . ?
C4 C3 H3 120.0 . . ?
C3 C4 C5 120.9(5) . . ?
C8 C4 C3 119.8(5) . . ?
C8 C4 C5 119.2(5) . . ?
O7 C5 C4 115.2(5) . . ?
O8 C5 C4 120.2(5) . . ?
O8 C5 O7 124.6(5) . . ?
C2 C6 H6 119.3 . . ?
C2 C6 C7 121.4(5) . . ?
C7 C6 H6 119.3 . . ?
C8 C7 C6 117.9(5) . . ?
N1 C7 C6 121.5(6) . . ?
N1 C7 C8 120.6(6) . . ?
C4 C8 C7 121.0(5) . . ?
C4 C8 H8 119.5 . . ?
C7 C8 H8 119.5 . . ?
O15 C11 C12 113.8(6) . . ?
O16 C11 C12 119.8(5) . . ?
O16 C11 O15 126.3(6) . . ?
C13 C12 C11 119.6(6) . . ?
C13 C12 C16 121.1(6) . . ?
C16 C12 C11 119.2(5) . . ?
C12 C13 H13 120.6 . . ?
C12 C13 C14 118.7(7) . . ?
C14 C13 H13 120.6 . . ?
C13 C14 C15 119.3(7) . . ?
C18 C14 C13 120.2(6) . . ?
C18 C14 C15 120.5(6) . . ?
O17 C15 C14 114.7(6) . . ?
O18 C15 C14 119.3(6) . . ?
O18 C15 O17 126.0(6) . . ?
C12 C16 H16 119.7 . . ?
C17 C16 C12 120.6(6) . . ?
C17 C16 H16 119.7 . . ?
C16 C17 C18 119.3(7) . . ?
N11 C17 C16 121.2(7) . . ?
N11 C17 C18 119.5(7) . . ?
C14 C18 C17 120.2(7) . . ?
C14 C18 H18 119.9 . . ?
C17 C18 H18 119.9 . . ?
O25 C21 C22 114.7(6) . . ?
O26 C21 C22 120.1(6) . . ?
O26 C21 O25 125.2(6) . . ?
C23 C22 C21 119.4(6) . . ?
C26 C22 C21 120.8(6) . . ?
C26 C22 C23 119.8(6) . . ?
C22 C23 H23 120.7 . . ?
C24 C23 C22 118.5(6) . . ?
C24 C23 H23 120.7 . . ?
C23 C24 C25 119.3(6) . . ?
C23 C24 C28 122.2(6) . . ?
C28 C24 C25 118.4(6) . . ?
O27 C25 C24 115.3(6) . . ?
O28 C25 C24 120.8(6) . . ?
O28 C25 O27 124.0(6) . . ?
C22 C26 H26 119.3 . . ?
C22 C26 C27 121.4(6) . . ?
C27 C26 H26 119.3 . . ?
C26 C27 C28 118.0(6) . . ?
N21 C27 C26 121.2(6) . . ?
N21 C27 C28 120.7(6) . . ?
C24 C28 C27 120.1(6) . . ?
C24 C28 H28 120.0 . . ?
C27 C28 H28 120.0 . . ?
C32 C31 Mo2 167.8(4) . . ?
O31 C31 C32 122.2(5) . . ?
O31 C31 Mo2 63.4(3) . . ?
O31 C31 O32 118.4(5) . . ?
O32 C31 C32 119.3(5) . . ?
O32 C31 Mo2 55.6(3) . . ?
C33 C32 C31 119.1(5) . . ?
C33 C32 C36 122.0(6) . . ?
C36 C32 C31 118.6(6) . . ?
C32 C33 H33 120.3 . . ?
C32 C33 C34 119.3(6) . . ?
C34 C33 H33 120.3 . . ?
C33 C34 C35 119.1(6) . . ?
C33 C34 C38 120.8(6) . . ?
C38 C34 C35 119.9(6) . . ?
C34 C35 Mo21 170.5(5) . 3_666 ?
O33 C35 C34 121.6(5) . . ?
O33 C35 Mo21 63.4(3) . 3_666 ?
O33 C35 O34 118.6(6) . . ?
O34 C35 C34 119.7(5) . . ?
O34 C35 Mo21 55.6(3) . 3_666 ?
C32 C36 H36 120.7 . . ?
C32 C36 C37 118.6(6) . . ?
C37 C36 H36 120.7 . . ?
C38 C37 C36 119.4(6) . . ?
C38 C37 N31 121.9(6) . . ?
N31 C37 C36 118.7(7) . . ?
C34 C38 H38 120.1 . . ?
C37 C38 C34 119.8(6) . . ?
C37 C38 H38 120.1 . . ?
C42 C41 Mo22 166.8(4) . . ?
O41 C41 C42 122.1(5) . . ?
O41 C41 Mo22 65.7(3) . . ?
O41 C41 O42 119.6(5) . . ?
O42 C41 C42 118.2(5) . . ?
O42 C41 Mo22 54.7(3) . . ?
C43 C42 C41 118.6(5) . . ?
C46 C42 C41 120.6(5) . . ?
C46 C42 C43 120.8(5) . . ?
C42 C43 H43 120.7 . . ?
C42 C43 C44 118.5(5) . . ?
C44 C43 H43 120.7 . . ?
C43 C44 C45 117.4(5) . . ?
C48 C44 C43 121.0(5) . . ?
C48 C44 C45 121.6(5) . . ?
C44 C45 Mo11 170.9(4) . 3_666 ?
O43 C45 C44 121.9(5) . . ?
O43 C45 Mo11 64.3(3) . 3_666 ?
O43 C45 O44 118.9(5) . . ?
O44 C45 C44 119.2(5) . . ?
O44 C45 Mo11 55.0(3) . 3_666 ?
C42 C46 H46 119.7 . . ?
C42 C46 C47 120.5(5) . . ?
C47 C46 H46 119.7 . . ?
C48 C47 C46 119.3(5) . . ?
N41 C47 C46 120.9(5) . . ?
N41 C47 C48 119.8(6) . . ?
C44 C48 C47 119.8(5) . . ?
C44 C48 H48 120.1 . . ?
C47 C48 H48 120.1 . . ?
C52 C51 Mo1 169.6(4) . . ?
O51 C51 C52 121.9(5) . . ?
O51 C51 Mo1 64.6(3) . . ?
O51 C51 O52 118.8(5) . . ?
O52 C51 C52 119.3(5) . . ?
O52 C51 Mo1 54.6(3) . . ?
C53 C52 C51 118.7(5) . . ?
C56 C52 C51 121.6(6) . . ?
C56 C52 C53 119.6(6) . . ?
C52 C53 H53 120.2 . . ?
C54 C53 C52 119.7(5) . . ?
C54 C53 H53 120.2 . . ?
C53 C54 C55 119.1(5) . . ?
C53 C54 C58 121.0(6) . . ?
C58 C54 C55 119.9(6) . . ?
C54 C55 Mo12 169.6(4) . 3_666 ?
O53 C55 C54 121.6(5) . . ?
O53 C55 Mo12 64.2(3) . 3_666 ?
O53 C55 O54 119.1(5) . . ?
O54 C55 C54 119.3(5) . . ?
O54 C55 Mo12 55.2(3) . 3_666 ?
C52 C56 H56 119.1 . . ?
C52 C56 C57 121.7(6) . . ?
C57 C56 H56 119.1 . . ?
C56 C57 C58 118.7(6) . . ?
N51 C57 C56 121.7(7) . . ?
N51 C57 C58 119.7(7) . . ?
C54 C58 C57 119.2(6) . . ?
C54 C58 H58 120.4 . . ?
C57 C58 H58 120.4 . . ?
Mo2 Mo1 C51 122.30(13) . . ?
O1 Mo1 C51 127.5(2) . . ?
O1 Mo1 Mo2 101.10(15) . . ?
O1 Mo1 O3 109.6(2) . . ?
O1 Mo1 O4 106.5(2) . . ?
O1 Mo1 O27 97.3(2) . . ?
O1 Mo1 O51 155.42(17) . . ?
O1 Mo1 O52 99.24(19) . . ?
O3 Mo1 C51 120.95(17) . . ?
O3 Mo1 Mo2 48.02(12) . . ?
O3 Mo1 O4 92.66(17) . . ?
O3 Mo1 O27 87.26(18) . . ?
O3 Mo1 O51 92.68(15) . . ?
O3 Mo1 O52 150.20(16) . . ?
O4 Mo1 C51 85.37(18) . . ?
O4 Mo1 Mo2 48.59(12) . . ?
O4 Mo1 O27 154.63(18) . . ?
O4 Mo1 O51 81.92(16) . . ?
O4 Mo1 O52 86.07(16) . . ?
O27 Mo1 C51 73.09(18) . . ?
O27 Mo1 Mo2 135.12(13) . . ?
O27 Mo1 O51 72.74(16) . . ?
O27 Mo1 O52 81.63(17) . . ?
O51 Mo1 C51 28.54(15) . . ?
O51 Mo1 Mo2 101.59(9) . . ?
O52 Mo1 C51 29.26(16) . . ?
O52 Mo1 Mo2 133.95(11) . . ?
O52 Mo1 O51 57.64(14) . . ?
Mo1 Mo2 C31 125.41(12) . . ?
O2 Mo2 C31 122.0(2) . . ?
O2 Mo2 Mo1 101.56(15) . . ?
O2 Mo2 O3 109.0(2) . . ?
O2 Mo2 O4 107.7(2) . . ?
O2 Mo2 O5 97.63(19) . . ?
O2 Mo2 O31 150.37(18) . . ?
O2 Mo2 O32 93.40(19) . . ?
O3 Mo2 C31 126.94(17) . . ?
O3 Mo2 Mo1 48.38(12) . . ?
O3 Mo2 O4 93.22(17) . . ?
O3 Mo2 O5 88.07(17) . . ?
O3 Mo2 O31 98.62(15) . . ?
O3 Mo2 O32 156.39(16) . . ?
O4 Mo2 C31 85.10(17) . . ?
O4 Mo2 Mo1 48.83(12) . . ?
O4 Mo2 O5 152.64(17) . . ?
O4 Mo2 O31 80.49(15) . . ?
O4 Mo2 O32 86.67(16) . . ?
O5 Mo2 C31 72.53(16) . . ?
O5 Mo2 Mo1 136.10(13) . . ?
O5 Mo2 O31 72.31(15) . . ?
O5 Mo2 O32 81.54(16) . . ?
O31 Mo2 C31 28.75(16) . . ?
O31 Mo2 Mo1 104.76(10) . . ?
O32 Mo2 C31 29.49(16) . . ?
O32 Mo2 Mo1 135.44(11) . . ?
O32 Mo2 O31 58.04(15) . . ?
Mo12 Mo11 C45 121.16(12) . 3_666 ?
O7 Mo11 C45 74.58(16) . 3_666 ?
O7 Mo11 Mo12 135.17(12) . . ?
O7 Mo11 O43 73.26(15) . 3_666 ?
O7 Mo11 O44 83.18(15) . 3_666 ?
O11 Mo11 C45 126.31(19) . 3_666 ?
O11 Mo11 Mo12 101.80(14) . . ?
O11 Mo11 O7 97.75(19) . . ?
O11 Mo11 O13 110.18(18) . . ?
O11 Mo11 O14 105.96(19) . . ?
O11 Mo11 O43 154.31(17) . 3_666 ?
O11 Mo11 O44 97.84(18) . 3_666 ?
O13 Mo11 C45 122.03(17) . 3_666 ?
O13 Mo11 Mo12 48.32(11) . . ?
O13 Mo11 O7 87.09(16) . . ?
O13 Mo11 O14 93.11(17) . . ?
O13 Mo11 O43 93.63(15) . 3_666 ?
O13 Mo11 O44 151.33(16) . 3_666 ?
O14 Mo11 C45 83.92(17) . 3_666 ?
O14 Mo11 Mo12 48.44(11) . . ?
O14 Mo11 O7 154.58(17) . . ?
O14 Mo11 O43 81.37(15) . 3_666 ?
O14 Mo11 O44 84.62(15) . 3_666 ?
O43 Mo11 C45 28.56(15) 3_666 3_666 ?
O43 Mo11 Mo12 101.25(10) 3_666 . ?
O44 Mo11 C45 29.30(16) 3_666 3_666 ?
O44 Mo11 Mo12 132.44(11) 3_666 . ?
O44 Mo11 O43 57.74(14) 3_666 3_666 ?
Mo11 Mo12 C55 123.98(13) . 3_666 ?
O12 Mo12 C55 123.8(2) . 3_666 ?
O12 Mo12 Mo11 101.65(15) . . ?
O12 Mo12 O13 109.10(19) . . ?
O12 Mo12 O14 106.85(19) . . ?
O12 Mo12 O15 98.29(19) . . ?
O12 Mo12 O53 152.32(18) . 3_666 ?
O12 Mo12 O54 95.53(19) . 3_666 ?
O13 Mo12 C55 125.16(17) . 3_666 ?
O13 Mo12 Mo11 48.21(11) . . ?
O13 Mo12 O14 93.35(16) . . ?
O13 Mo12 O15 86.91(17) . . ?
O13 Mo12 O53 96.57(15) . 3_666 ?
O13 Mo12 O54 154.08(16) . 3_666 ?
O14 Mo12 C55 85.02(18) . 3_666 ?
O14 Mo12 Mo11 48.81(11) . . ?
O14 Mo12 O15 153.21(18) . . ?
O14 Mo12 O53 81.05(16) . 3_666 ?
O14 Mo12 O54 86.91(16) . 3_666 ?
O15 Mo12 C55 73.19(18) . 3_666 ?
O15 Mo12 Mo11 134.74(13) . . ?
O15 Mo12 O53 72.33(16) . 3_666 ?
O15 Mo12 O54 81.53(17) . 3_666 ?
O53 Mo12 C55 28.94(16) 3_666 3_666 ?
O53 Mo12 Mo11 103.16(10) 3_666 . ?
O54 Mo12 C55 29.00(17) 3_666 3_666 ?
O54 Mo12 Mo11 135.42(12) 3_666 . ?
O54 Mo12 O53 57.83(15) 3_666 3_666 ?
O17 Mo21 Mo22 135.63(14) . . ?
O17 Mo21 O33 72.37(19) . 3_666 ?
O17 Mo21 O34 82.27(19) . 3_666 ?
O21 Mo21 Mo22 101.92(16) . . ?
O21 Mo21 O17 97.0(2) . . ?
O21 Mo21 O23 110.0(2) . . ?
O21 Mo21 O24 107.52(19) . . ?
O21 Mo21 O33 149.83(19) . 3_666 ?
O21 Mo21 O34 93.6(2) . 3_666 ?
O23 Mo21 Mo22 48.23(12) . . ?
O23 Mo21 O17 87.63(19) . . ?
O23 Mo21 O33 97.96(18) . 3_666 ?
O23 Mo21 O34 155.34(18) . 3_666 ?
O24 Mo21 Mo22 48.59(13) . . ?
O24 Mo21 O17 153.6(2) . . ?
O24 Mo21 O23 92.73(18) . . ?
O24 Mo21 O33 81.49(16) . 3_666 ?
O24 Mo21 O34 86.68(17) . 3_666 ?
O33 Mo21 Mo22 105.18(10) 3_666 . ?
O34 Mo21 Mo22 135.17(12) 3_666 . ?
O34 Mo21 O33 57.54(15) 3_666 3_666 ?
Mo21 Mo22 C41 123.77(12) . . ?
O22 Mo22 C41 124.7(2) . . ?
O22 Mo22 Mo21 102.11(15) . . ?
O22 Mo22 O23 110.6(2) . . ?
O22 Mo22 O24 107.1(2) . . ?
O22 Mo22 O25 97.5(2) . . ?
O22 Mo22 O41 152.76(18) . . ?
O22 Mo22 O42 96.50(19) . . ?
O23 Mo22 C41 122.31(18) . . ?
O23 Mo22 Mo21 48.74(13) . . ?
O23 Mo22 O24 93.16(18) . . ?
O23 Mo22 O25 87.10(18) . . ?
O23 Mo22 O41 94.33(17) . . ?
O23 Mo22 O42 151.48(17) . . ?
O24 Mo22 C41 85.94(17) . . ?
O24 Mo22 Mo21 48.54(12) . . ?
O24 Mo22 O25 153.50(18) . . ?
O24 Mo22 O41 81.27(16) . . ?
O24 Mo22 O42 86.83(17) . . ?
O25 Mo22 C41 71.78(17) . . ?
O25 Mo22 Mo21 135.61(13) . . ?
O25 Mo22 O41 72.30(17) . . ?
O25 Mo22 O42 80.65(17) . . ?
O41 Mo22 C41 28.50(15) . . ?
O41 Mo22 Mo21 102.58(10) . . ?
O42 Mo22 C41 29.19(15) . . ?
O42 Mo22 Mo21 134.91(12) . . ?
O42 Mo22 O41 57.44(14) . . ?
C7 N1 H1A 109.8 . . ?
C7 N1 H1B 109.3 . . ?
H1A N1 H1B 108.5 . . ?
C17 N11 H11A 108.3 . . ?
C17 N11 H11B 111.9 . . ?
H11A N11 H11B 107.6 . . ?
C27 N21 H21A 109.8 . . ?
C27 N21 H21B 110.8 . . ?
H21A N21 H21B 108.4 . . ?
C37 N31 H31A 108.9 . . ?
C37 N31 H31B 111.5 . . ?
H31A N31 H31B 108.2 . . ?
C47 N41 H41A 109.2 . . ?
C47 N41 H41B 110.1 . . ?
H41A N41 H41B 108.8 . . ?
C57 N51 H51A 120.0 . . ?
C57 N51 H51B 120.0 . . ?
H51A N51 H51B 120.0 . . ?
Mo2 O3 Mo1 83.60(15) . . ?
Mo2 O4 Mo1 82.57(15) . . ?
C1 O5 Mo2 130.4(4) . . ?
C5 O7 Mo11 129.6(4) . . ?
Mo11 O13 Mo12 83.47(14) . . ?
Mo12 O14 Mo11 82.75(14) . . ?
C11 O15 Mo12 133.0(4) . . ?
C15 O17 Mo21 130.5(5) . . ?
Mo22 O23 Mo21 83.03(16) . . ?
Mo21 O24 Mo22 82.87(17) . . ?
C21 O25 Mo22 132.1(4) . . ?
C25 O27 Mo1 133.1(4) . . ?
C31 O31 Mo2 87.9(3) . . ?
C31 O32 Mo2 94.9(3) . . ?
C35 O33 Mo21 87.9(3) . 3_666 ?
C35 O34 Mo21 95.5(4) . 3_666 ?
C41 O41 Mo22 85.8(3) . . ?
C41 O42 Mo22 96.1(3) . . ?
C45 O43 Mo11 87.1(3) . 3_666 ?
C45 O44 Mo11 95.7(3) . 3_666 ?
C51 O51 Mo1 86.8(3) . . ?
C51 O52 Mo1 96.1(3) . . ?
C55 O53 Mo12 86.9(3) . 3_666 ?
C55 O54 Mo12 95.8(3) . 3_666 ?
H61A C61 H61B 108.7 . . ?
C63 C61 H61A 110.5 . . ?
C63 C61 H61B 110.5 . . ?
N61 C61 H61A 110.5 . . ?
N61 C61 H61B 110.5 . . ?
N61 C61 C63 106.3(9) . . ?
H62A C62 H62B 107.5 . . ?
C64 C62 H62A 108.5 . . ?
C64 C62 H62B 108.5 . . ?
C64 C62 N61 115.2(10) . . ?
N61 C62 H62A 108.5 . . ?
N61 C62 H62B 108.5 . . ?
C61 C63 H63A 109.5 . . ?
C61 C63 H63B 109.5 . . ?
C61 C63 H63C 109.5 . . ?
H63A C63 H63B 109.5 . . ?
H63A C63 H63C 109.5 . . ?
H63B C63 H63C 109.5 . . ?
C62 C64 H64A 109.5 . . ?
C62 C64 H64B 109.5 . . ?
C62 C64 H64C 109.5 . . ?
H64A C64 H64B 109.5 . . ?
H64A C64 H64C 109.5 . . ?
H64B C64 H64C 109.5 . . ?
C61 N61 C62 112.3(8) . . ?
C61 N61 H61C 109.1 . . ?
C61 N61 H61D 109.1 . . ?
C62 N61 H61C 109.1 . . ?
C62 N61 H61D 109.1 . . ?
H61C N61 H61D 107.9 . . ?
H71A C71 H71B 108.8 . . ?
C73 C71 H71A 110.8 . . ?
C73 C71 H71B 110.8 . . ?
N71 C71 H71A 110.8 . . ?
N71 C71 H71B 110.8 . . ?
N71 C71 C73 104.9(9) . . ?
H72A C72 H72B 107.9 . . ?
C74 C72 H72A 109.2 . . ?
C74 C72 H72B 109.2 . . ?
C74 C72 N71 111.8(8) . . ?
N71 C72 H72A 109.2 . . ?
N71 C72 H72B 109.2 . . ?
C71 C73 H73A 109.5 . . ?
C71 C73 H73B 109.5 . . ?
C71 C73 H73C 109.5 . . ?
H73A C73 H73B 109.5 . . ?
H73A C73 H73C 109.5 . . ?
H73B C73 H73C 109.5 . . ?
C72 C74 H74A 109.5 . . ?
C72 C74 H74B 109.5 . . ?
C72 C74 H74C 109.5 . . ?
H74A C74 H74B 109.5 . . ?
H74A C74 H74C 109.5 . . ?
H74B C74 H74C 109.5 . . ?
C71 N71 C72 108.6(7) . . ?
C71 N71 H71C 110.0 . . ?
C71 N71 H71D 110.0 . . ?
C72 N71 H71C 110.0 . . ?
C72 N71 H71D 110.0 . . ?
H71C N71 H71D 108.4 . . ?
H81A C81 H81B 107.6 . . ?
C83 C81 H81A 108.6 . . ?
C83 C81 H81B 108.6 . . ?
C83 C81 N81 114.5(10) . . ?
N81 C81 H81A 108.6 . . ?
N81 C81 H81B 108.6 . . ?
H82A C82 H82B 107.9 . . ?
C84 C82 H82A 109.2 . . ?
C84 C82 H82B 109.2 . . ?
C84 C82 N81 112.1(7) . . ?
N81 C82 H82A 109.2 . . ?
N81 C82 H82B 109.2 . . ?
C81 C83 H83A 109.5 . . ?
C81 C83 H83B 109.5 . . ?
C81 C83 H83C 109.5 . . ?
H83A C83 H83B 109.5 . . ?
H83A C83 H83C 109.5 . . ?
H83B C83 H83C 109.5 . . ?
C82 C84 H84A 109.5 . . ?
C82 C84 H84B 109.5 . . ?
C82 C84 H84C 109.5 . . ?
H84A C84 H84B 109.5 . . ?
H84A C84 H84C 109.5 . . ?
H84B C84 H84C 109.5 . . ?
C81 N81 C82 112.9(7) . . ?
C81 N81 H81C 109.0 . . ?
C81 N81 H81D 109.0 . . ?
C82 N81 H81C 109.0 . . ?
C82 N81 H81D 109.0 . . ?
H81C N81 H81D 107.8 . . ?
H91A C91 H91B 107.2 . . ?
C93 C91 H91A 108.0 . . ?
C93 C91 H91B 108.0 . . ?
N91 C91 H91A 108.0 . . ?
N91 C91 H91B 108.0 . . ?
N91 C91 C93 117(2) . . ?
H92A C92 H92B 108.3 . . ?
C94 C92 H92A 109.8 . . ?
C94 C92 H92B 109.8 . . ?
C94 C92 N91 109.2(15) . . ?
N91 C92 H92A 109.8 . . ?
N91 C92 H92B 109.8 . . ?
C91 C93 H93A 109.5 . . ?
C91 C93 H93B 109.5 . . ?
C91 C93 H93C 109.5 . . ?
H93A C93 H93B 109.5 . . ?
H93A C93 H93C 109.5 . . ?
H93B C93 H93C 109.5 . . ?
C92 C94 H94A 109.5 . . ?
C92 C94 H94B 109.5 . . ?
C92 C94 H94C 109.5 . . ?
H94A C94 H94B 109.5 . . ?
H94A C94 H94C 109.5 . . ?
H94B C94 H94C 109.5 . . ?
C91 N91 C92 104.5(15) . . ?
C91 N91 H91C 110.8 . . ?
C91 N91 H91D 110.8 . . ?
C92 N91 H91C 110.8 . . ?
C92 N91 H91D 110.8 . . ?
H91C N91 H91D 108.9 . . ?
H10A C101 H10B 108.9 . . ?
C103 C101 H10A 110.9 . . ?
C103 C101 H10B 110.9 . . ?
N101 C101 H10A 110.9 . . ?
N101 C101 H10B 110.9 . . ?
N101 C101 C103 104.4(18) . . ?
H10C C102 H10D 109.3 . . ?
C104 C102 H10C 111.4 . . ?
C104 C102 H10D 111.4 . . ?
C104 C102 N101 101.8(16) . . ?
N101 C102 H10C 111.4 . . ?
N101 C102 H10D 111.4 . . ?
C101 C103 H10E 109.5 . . ?
C101 C103 H10F 109.5 . . ?
C101 C103 H10G 109.5 . . ?
H10E C103 H10F 109.5 . . ?
H10E C103 H10G 109.5 . . ?
H10F C103 H10G 109.5 . . ?
C102 C104 H10H 109.5 . . ?
C102 C104 H10I 109.5 . . ?
C102 C104 H10J 109.5 . . ?
H10H C104 H10I 109.5 . . ?
H10H C104 H10J 109.5 . . ?
H10I C104 H10J 109.5 . . ?
C101 N101 C102 108.3(17) . . ?
C101 N101 H10K 110.0 . . ?
C101 N101 H10L 110.0 . . ?
C102 N101 H10K 110.0 . . ?
C102 N101 H10L 110.0 . . ?
H10K N101 H10L 108.4 . . ?
H11C C111 H11D 108.3 . . ?
C113 C111 H11C 109.9 . . ?
C113 C111 H11D 109.9 . . ?
N111 C111 H11C 109.9 . . ?
N111 C111 H11D 109.9 . . ?
N111 C111 C113 109.0(8) . . ?
H11E C112 H11F 107.4 . . ?
C114 C112 H11E 108.2 . . ?
C114 C112 H11F 108.2 . . ?
C114 C112 N111 116.2(12) . . ?
N111 C112 H11E 108.2 . . ?
N111 C112 H11F 108.2 . . ?
C111 C113 H11G 109.5 . . ?
C111 C113 H11H 109.5 . . ?
C111 C113 H11I 109.5 . . ?
H11G C113 H11H 109.5 . . ?
H11G C113 H11I 109.5 . . ?
H11H C113 H11I 109.5 . . ?
C112 C114 H11J 109.5 . . ?
C112 C114 H11K 109.5 . . ?
C112 C114 H11L 109.5 . . ?
H11J C114 H11K 109.5 . . ?
H11J C114 H11L 109.5 . . ?
H11K C114 H11L 109.5 . . ?
C111 N111 C112 114.1(7) . . ?
C111 N111 H11M 108.7 . . ?
C111 N111 H11N 108.7 . . ?
C112 N111 H11M 108.7 . . ?
C112 N111 H11N 108.7 . . ?
H11M N111 H11N 107.6 . . ?

loop_
_geom_bond_atom_site_label_1
_geom_bond_atom_site_label_2
_geom_bond_distance
_geom_bond_site_symmetry_2
_geom_bond_publ_flag
C1 C2 1.498(8) . ?
C1 O5 1.299(7) . ?
C1 O6 1.228(7) . ?
C2 C3 1.380(8) . ?
C2 C6 1.387(8) . ?
C3 H3 0.9500 . ?
C3 C4 1.397(7) . ?
C4 C5 1.496(8) . ?
C4 C8 1.389(8) . ?
C5 O7 1.279(7) . ?
C5 O8 1.248(7) . ?
C6 H6 0.9500 . ?
C6 C7 1.402(8) . ?
C7 C8 1.398(8) . ?
C7 N1 1.368(8) . ?
C8 H8 0.9500 . ?
C11 C12 1.511(9) . ?
C11 O15 1.285(7) . ?
C11 O16 1.234(8) . ?
C12 C13 1.375(9) . ?
C12 C16 1.393(10) . ?
C13 H13 0.9500 . ?
C13 C14 1.405(9) . ?
C14 C15 1.502(9) . ?
C14 C18 1.393(11) . ?
C15 O17 1.272(9) . ?
C15 O18 1.234(9) . ?
C16 H16 0.9500 . ?
C16 C17 1.375(10) . ?
C17 C18 1.398(10) . ?
C17 N11 1.373(11) . ?
C18 H18 0.9500 . ?
C21 C22 1.492(8) . ?
C21 O25 1.277(8) . ?
C21 O26 1.261(8) . ?
C22 C23 1.399(9) . ?
C22 C26 1.391(10) . ?
C23 H23 0.9500 . ?
C23 C24 1.377(9) . ?
C24 C25 1.509(8) . ?
C24 C28 1.379(9) . ?
C25 O27 1.284(7) . ?
C25 O28 1.251(8) . ?
C26 H26 0.9500 . ?
C26 C27 1.399(9) . ?
C27 C28 1.401(9) . ?
C27 N21 1.378(9) . ?
C28 H28 0.9500 . ?
C31 C32 1.486(8) . ?
C31 Mo2 2.619(6) . ?
C31 O31 1.261(7) . ?
C31 O32 1.294(7) . ?
C32 C33 1.374(8) . ?
C32 C36 1.388(9) . ?
C33 H33 0.9500 . ?
C33 C34 1.378(8) . ?
C34 C35 1.482(9) . ?
C34 C38 1.397(10) . ?
C35 Mo21 2.630(6) 3_666 ?
C35 O33 1.267(7) . ?
C35 O34 1.277(7) . ?
C36 H36 0.9500 . ?
C36 C37 1.417(9) . ?
C37 C38 1.395(10) . ?
C37 N31 1.397(9) . ?
C38 H38 0.9500 . ?
C41 C42 1.482(8) . ?
C41 Mo22 2.624(6) . ?
C41 O41 1.255(7) . ?
C41 O42 1.287(7) . ?
C42 C43 1.390(8) . ?
C42 C46 1.386(9) . ?
C43 H43 0.9500 . ?
C43 C44 1.409(8) . ?
C44 C45 1.489(8) . ?
C44 C48 1.389(8) . ?
C45 Mo11 2.609(6) 3_666 ?
C45 O43 1.249(7) . ?
C45 O44 1.283(7) . ?
C46 H46 0.9500 . ?
C46 C47 1.400(9) . ?
C47 C48 1.397(8) . ?
C47 N41 1.375(8) . ?
C48 H48 0.9500 . ?
C51 C52 1.469(8) . ?
C51 Mo1 2.615(6) . ?
C51 O51 1.251(7) . ?
C51 O52 1.285(7) . ?
C52 C53 1.397(8) . ?
C52 C56 1.385(8) . ?
C53 H53 0.9500 . ?
C53 C54 1.390(9) . ?
C54 C55 1.478(8) . ?
C54 C58 1.393(8) . ?
C55 Mo12 2.622(6) 3_666 ?
C55 O53 1.271(7) . ?
C55 O54 1.277(7) . ?
C56 H56 0.9500 . ?
C56 C57 1.386(10) . ?
C57 C58 1.427(9) . ?
C57 N51 1.377(9) . ?
C58 H58 0.9500 . ?
Mo1 Mo2 2.5584(6) . ?
Mo1 O1 1.668(4) . ?
Mo1 O3 1.925(4) . ?
Mo1 O4 1.942(4) . ?
Mo1 O27 2.075(4) . ?
Mo1 O51 2.366(4) . ?
Mo1 O52 2.144(4) . ?
Mo2 O2 1.674(4) . ?
Mo2 O3 1.914(4) . ?
Mo2 O4 1.935(4) . ?
Mo2 O5 2.065(4) . ?
Mo2 O31 2.343(4) . ?
Mo2 O32 2.169(4) . ?
Mo11 Mo12 2.5643(6) . ?
Mo11 O7 2.071(4) . ?
Mo11 O11 1.672(4) . ?
Mo11 O13 1.924(4) . ?
Mo11 O14 1.945(4) . ?
Mo11 O43 2.353(4) 3_666 ?
Mo11 O44 2.147(4) 3_666 ?
Mo12 O12 1.671(4) . ?
Mo12 O13 1.928(4) . ?
Mo12 O14 1.934(4) . ?
Mo12 O15 2.090(4) . ?
Mo12 O53 2.364(4) 3_666 ?
Mo12 O54 2.164(4) 3_666 ?
Mo21 Mo22 2.5516(7) . ?
Mo21 O17 2.101(4) . ?
Mo21 O21 1.667(4) . ?
Mo21 O23 1.932(4) . ?
Mo21 O24 1.927(4) . ?
Mo21 O33 2.353(4) 3_666 ?
Mo21 O34 2.180(5) 3_666 ?
Mo22 O22 1.677(5) . ?
Mo22 O23 1.917(4) . ?
Mo22 O24 1.929(4) . ?
Mo22 O25 2.094(4) . ?
Mo22 O41 2.398(4) . ?
Mo22 O42 2.153(4) . ?
N1 H1A 0.8880 . ?
N1 H1B 0.8876 . ?
N11 H11A 0.8898 . ?
N11 H11B 0.8922 . ?
N21 H21A 0.8881 . ?
N21 H21B 0.8896 . ?
N31 H31A 0.8890 . ?
N31 H31B 0.8891 . ?
N41 H41A 0.8866 . ?
N41 H41B 0.8873 . ?
N51 H51A 0.8800 . ?
N51 H51B 0.8800 . ?
C61 H61A 0.9900 . ?
C61 H61B 0.9900 . ?
C61 C63 1.504(17) . ?
C61 N61 1.470(13) . ?
C62 H62A 0.9900 . ?
C62 H62B 0.9900 . ?
C62 C64 1.514(17) . ?
C62 N61 1.548(12) . ?
C63 H63A 0.9800 . ?
C63 H63B 0.9800 . ?
C63 H63C 0.9800 . ?
C64 H64A 0.9800 . ?
C64 H64B 0.9800 . ?
C64 H64C 0.9800 . ?
N61 H61C 0.9100 . ?
N61 H61D 0.9100 . ?
C71 H71A 0.9900 . ?
C71 H71B 0.9900 . ?
C71 C73 1.539(15) . ?
C71 N71 1.463(12) . ?
C72 H72A 0.9900 . ?
C72 H72B 0.9900 . ?
C72 C74 1.488(14) . ?
C72 N71 1.544(11) . ?
C73 H73A 0.9800 . ?
C73 H73B 0.9800 . ?
C73 H73C 0.9800 . ?
C74 H74A 0.9800 . ?
C74 H74B 0.9800 . ?
C74 H74C 0.9800 . ?
N71 H71C 0.9100 . ?
N71 H71D 0.9100 . ?
C81 H81A 0.9900 . ?
C81 H81B 0.9900 . ?
C81 C83 1.420(16) . ?
C81 N81 1.488(11) . ?
C82 H82A 0.9900 . ?
C82 H82B 0.9900 . ?
C82 C84 1.501(11) . ?
C82 N81 1.521(10) . ?
C83 H83A 0.9800 . ?
C83 H83B 0.9800 . ?
C83 H83C 0.9800 . ?
C84 H84A 0.9800 . ?
C84 H84B 0.9800 . ?
C84 H84C 0.9800 . ?
N81 H81C 0.9100 . ?
N81 H81D 0.9100 . ?
C91 H91A 0.9900 . ?
C91 H91B 0.9900 . ?
C91 C93 1.447(16) . ?
C91 N91 1.44(2) . ?
C92 H92A 0.9900 . ?
C92 H92B 0.9900 . ?
C92 C94 1.45(2) . ?
C92 N91 1.516(19) . ?
C93 H93A 0.9800 . ?
C93 H93B 0.9800 . ?
C93 H93C 0.9800 . ?
C94 H94A 0.9800 . ?
C94 H94B 0.9800 . ?
C94 H94C 0.9800 . ?
N91 H91C 0.9100 . ?
N91 H91D 0.9100 . ?
C101 H10A 0.9900 . ?
C101 H10B 0.9900 . ?
C101 C103 1.58(3) . ?
C101 N101 1.39(2) . ?
C102 H10C 0.9900 . ?
C102 H10D 0.9900 . ?
C102 C104 1.43(3) . ?
C102 N101 1.69(2) . ?
C103 H10E 0.9800 . ?
C103 H10F 0.9800 . ?
C103 H10G 0.9800 . ?
C104 H10H 0.9800 . ?
C104 H10I 0.9800 . ?
C104 H10J 0.9800 . ?
N101 H10K 0.9100 . ?
N101 H10L 0.9100 . ?
C111 H11C 0.9900 . ?
C111 H11D 0.9900 . ?
C111 C113 1.494(15) . ?
C111 N111 1.444(11) . ?
C112 H11E 0.9900 . ?
C112 H11F 0.9900 . ?
C112 C114 1.40(2) . ?
C112 N111 1.534(12) . ?
C113 H11G 0.9800 . ?
C113 H11H 0.9800 . ?
C113 H11I 0.9800 . ?
C114 H11J 0.9800 . ?
C114 H11K 0.9800 . ?
C114 H11L 0.9800 . ?
N111 H11M 0.9100 . ?
N111 H11N 0.9100 . ?

loop_
_geom_torsion_atom_site_label_1
_geom_torsion_atom_site_label_2
_geom_torsion_atom_site_label_3
_geom_torsion_atom_site_label_4
_geom_torsion
_geom_torsion_site_symmetry_1
_geom_torsion_site_symmetry_2
_geom_torsion_site_symmetry_3
_geom_torsion_site_symmetry_4
_geom_torsion_publ_flag
C1 C2 C3 C4 179.8(6) . . . . ?
C1 C2 C6 C7 -178.6(6) . . . . ?
C2 C1 O5 Mo2 167.0(4) . . . . ?
C2 C3 C4 C5 -179.0(6) . . . . ?
C2 C3 C4 C8 -1.3(9) . . . . ?
C2 C6 C7 C8 -1.1(11) . . . . ?
C2 C6 C7 N1 -177.8(7) . . . . ?
C3 C2 C6 C7 0.6(10) . . . . ?
C3 C4 C5 O7 -173.6(6) . . . . ?
C3 C4 C5 O8 4.7(9) . . . . ?
C3 C4 C8 C7 0.8(10) . . . . ?
C4 C5 O7 Mo11 -156.0(4) . . . . ?
C5 C4 C8 C7 178.5(6) . . . . ?
C6 C2 C3 C4 0.6(9) . . . . ?
C6 C7 C8 C4 0.3(11) . . . . ?
C8 C4 C5 O7 8.7(8) . . . . ?
C8 C4 C5 O8 -172.9(6) . . . . ?
C11 C12 C13 C14 178.9(6) . . . . ?
C11 C12 C16 C17 -178.2(8) . . . . ?
C12 C11 O15 Mo12 164.3(4) . . . . ?
C12 C13 C14 C15 177.0(7) . . . . ?
C12 C13 C14 C18 -1.5(11) . . . . ?
C12 C16 C17 C18 0.0(14) . . . . ?
C12 C16 C17 N11 -177.0(9) . . . . ?
C13 C12 C16 C17 -2.1(12) . . . . ?
C13 C14 C15 O17 -170.3(6) . . . . ?
C13 C14 C15 O18 10.4(11) . . . . ?
C13 C14 C18 C17 -0.5(13) . . . . ?
C14 C15 O17 Mo21 -161.5(5) . . . . ?
C15 C14 C18 C17 -179.0(8) . . . . ?
C16 C12 C13 C14 2.8(11) . . . . ?
C16 C17 C18 C14 1.3(15) . . . . ?
C18 C14 C15 O17 8.1(11) . . . . ?
C18 C14 C15 O18 -171.1(8) . . . . ?
C21 C22 C23 C24 179.6(6) . . . . ?
C21 C22 C26 C27 -179.0(7) . . . . ?
C22 C21 O25 Mo22 156.4(4) . . . . ?
C22 C23 C24 C25 -179.4(6) . . . . ?
C22 C23 C24 C28 -0.9(10) . . . . ?
C22 C26 C27 C28 -0.2(12) . . . . ?
C22 C26 C27 N21 -176.6(8) . . . . ?
C23 C22 C26 C27 0.1(11) . . . . ?
C23 C24 C25 O27 178.8(6) . . . . ?
C23 C24 C25 O28 -0.9(9) . . . . ?
C23 C24 C28 C27 0.8(11) . . . . ?
C24 C25 O27 Mo1 -157.9(4) . . . . ?
C25 C24 C28 C27 179.3(6) . . . . ?
C26 C22 C23 C24 0.4(10) . . . . ?
C26 C27 C28 C24 -0.3(11) . . . . ?
C28 C24 C25 O27 0.2(9) . . . . ?
C28 C24 C25 O28 -179.5(6) . . . . ?
C31 C32 C33 C34 -174.1(5) . . . . ?
C31 C32 C36 C37 175.3(6) . . . . ?
C32 C31 O31 Mo2 167.6(5) . . . . ?
C32 C31 O32 Mo2 -167.0(4) . . . . ?
C32 C33 C34 C35 -177.7(6) . . . . ?
C32 C33 C34 C38 -2.1(10) . . . . ?
C32 C36 C37 C38 -0.2(11) . . . . ?
C32 C36 C37 N31 -179.4(7) . . . . ?
C33 C32 C36 C37 1.3(10) . . . . ?
C33 C34 C35 O33 -32.0(9) . . . . ?
C33 C34 C35 O34 145.3(6) . . . . ?
C33 C34 C38 C37 3.2(11) . . . . ?
C34 C35 O33 Mo21 170.8(6) . . . 3_666 ?
C34 C35 O34 Mo21 -170.3(5) . . . 3_666 ?
C35 C34 C38 C37 178.7(7) . . . . ?
C36 C32 C33 C34 -0.2(9) . . . . ?
C36 C37 C38 C34 -2.0(12) . . . . ?
C38 C34 C35 O33 152.4(6) . . . . ?
C38 C34 C35 O34 -30.4(9) . . . . ?
C41 C42 C43 C44 -179.7(5) . . . . ?
C41 C42 C46 C47 178.8(6) . . . . ?
C42 C41 O41 Mo22 167.9(5) . . . . ?
C42 C41 O42 Mo22 -166.9(4) . . . . ?
C42 C43 C44 C45 -177.0(5) . . . . ?
C42 C43 C44 C48 -0.2(8) . . . . ?
C42 C46 C47 C48 1.9(9) . . . . ?
C42 C46 C47 N41 -176.8(6) . . . . ?
C43 C42 C46 C47 0.5(9) . . . . ?
C43 C44 C45 O43 -29.9(8) . . . . ?
C43 C44 C45 O44 149.0(5) . . . . ?
C43 C44 C48 C47 2.7(9) . . . . ?
C44 C45 O43 Mo11 172.4(5) . . . 3_666 ?
C44 C45 O44 Mo11 -171.7(4) . . . 3_666 ?
C45 C44 C48 C47 179.3(5) . . . . ?
C46 C42 C43 C44 -1.4(8) . . . . ?
C46 C47 C48 C44 -3.5(9) . . . . ?
C48 C44 C45 O43 153.2(6) . . . . ?
C48 C44 C45 O44 -27.8(8) . . . . ?
C51 C52 C53 C54 -179.2(6) . . . . ?
C51 C52 C56 C57 175.8(7) . . . . ?
C52 C51 O51 Mo1 -170.7(5) . . . . ?
C52 C51 O52 Mo1 169.9(5) . . . . ?
C52 C53 C54 C55 -179.8(6) . . . . ?
C52 C53 C54 C58 3.8(10) . . . . ?
C52 C56 C57 C58 2.9(13) . . . . ?
C52 C56 C57 N51 -178.0(8) . . . . ?
C53 C52 C56 C57 -3.1(12) . . . . ?
C53 C54 C55 Mo12 -98(2) . . . 3_666 ?
C53 C54 C55 O53 22.8(9) . . . . ?
C53 C54 C55 O54 -153.8(6) . . . . ?
C53 C54 C58 C57 -4.0(11) . . . . ?
C54 C55 O53 Mo12 -170.2(5) . . . 3_666 ?
C54 C55 O54 Mo12 169.6(5) . . . 3_666 ?
C55 C54 C58 C57 179.6(7) . . . . ?
C56 C52 C53 C54 -0.2(10) . . . . ?
C56 C57 C58 C54 0.7(13) . . . . ?
C58 C54 C55 Mo12 78(2) . . . 3_666 ?
C58 C54 C55 O53 -160.7(6) . . . . ?
C58 C54 C55 O54 22.7(9) . . . . ?
Mo1 C51 C52 C53 -104(2) . . . . ?
Mo1 C51 C52 C56 77(3) . . . . ?
Mo2 C31 C32 C33 89(2) . . . . ?
Mo2 C31 C32 C36 -85(2) . . . . ?
Mo22 C41 C42 C43 108.1(17) . . . . ?
Mo22 C41 C42 C46 -70.2(19) . . . . ?
N1 C7 C8 C4 177.2(7) . . . . ?
N11 C17 C18 C14 178.3(9) . . . . ?
N21 C27 C28 C24 176.2(7) . . . . ?
N31 C37 C38 C34 177.2(8) . . . . ?
N41 C47 C48 C44 175.2(6) . . . . ?
N51 C57 C58 C54 -178.5(8) . . . . ?
O5 C1 C2 C3 172.2(6) . . . . ?
O5 C1 C2 C6 -8.6(9) . . . . ?
O6 C1 C2 C3 -6.4(10) . . . . ?
O6 C1 C2 C6 172.8(7) . . . . ?
O6 C1 O5 Mo2 -14.6(10) . . . . ?
O8 C5 O7 Mo11 25.7(9) . . . . ?
O15 C11 C12 C13 -179.7(6) . . . . ?
O15 C11 C12 C16 -3.5(9) . . . . ?
O16 C11 C12 C13 1.1(10) . . . . ?
O16 C11 C12 C16 177.3(7) . . . . ?
O16 C11 O15 Mo12 -16.6(10) . . . . ?
O18 C15 O17 Mo21 17.8(11) . . . . ?
O25 C21 C22 C23 168.0(6) . . . . ?
O25 C21 C22 C26 -12.9(10) . . . . ?
O26 C21 C22 C23 -13.5(10) . . . . ?
O26 C21 C22 C26 165.7(7) . . . . ?
O26 C21 O25 Mo22 -22.0(11) . . . . ?
O28 C25 O27 Mo1 21.8(10) . . . . ?
O31 C31 C32 C33 -25.1(8) . . . . ?
O31 C31 C32 C36 160.7(6) . . . . ?
O31 C31 O32 Mo2 9.1(5) . . . . ?
O32 C31 C32 C33 150.8(6) . . . . ?
O32 C31 C32 C36 -23.4(8) . . . . ?
O32 C31 O31 Mo2 -8.4(5) . . . . ?
O33 C35 O34 Mo21 7.1(6) . . . 3_666 ?
O34 C35 O33 Mo21 -6.5(6) . . . 3_666 ?
O41 C41 C42 C43 -15.3(8) . . . . ?
O41 C41 C42 C46 166.4(6) . . . . ?
O41 C41 O42 Mo22 10.6(6) . . . . ?
O42 C41 C42 C43 162.1(5) . . . . ?
O42 C41 C42 C46 -16.2(8) . . . . ?
O42 C41 O41 Mo22 -9.5(5) . . . . ?
O43 C45 O44 Mo11 7.3(5) . . . 3_666 ?
O44 C45 O43 Mo11 -6.6(5) . . . 3_666 ?
O51 C51 C52 C53 22.3(9) . . . . ?
O51 C51 C52 C56 -156.6(7) . . . . ?
O51 C51 O52 Mo1 -8.5(6) . . . . ?
O52 C51 C52 C53 -156.0(6) . . . . ?
O52 C51 C52 C56 25.1(10) . . . . ?
O52 C51 O51 Mo1 7.6(5) . . . . ?
O53 C55 O54 Mo12 -7.1(6) . . . 3_666 ?
O54 C55 O53 Mo12 6.5(5) . . . 3_666 ?
C63 C61 N61 C62 176.0(9) . . . . ?
C64 C62 N61 C61 73.3(12) . . . . ?
C73 C71 N71 C72 -172.2(8) . . . . ?
C74 C72 N71 C71 76.5(10) . . . . ?
C83 C81 N81 C82 177.2(10) . . . . ?
C84 C82 N81 C81 -72.9(9) . . . . ?
C93 C91 N91 C92 174.8(19) . . . . ?
C94 C92 N91 C91 -99.6(18) . . . . ?
C103 C101 N101 C102 -148.0(15) . . . . ?
C104 C102 N101 C101 -164(2) . . . . ?
C113 C111 N111 C112 -173.1(8) . . . . ?
C114 C112 N111 C111 -64.9(14) . . . . ?

loop_
_smtbx_masks_void_nr
_smtbx_masks_void_average_x
_smtbx_masks_void_average_y
_smtbx_masks_void_average_z
_smtbx_masks_void_volume
_smtbx_masks_void_count_electrons
_smtbx_masks_void_content
1 0.000 0.000 0.000 716.2 203.0 ?
2 0.000 -0.310 0.500 960.5 279.5 ?
3 0.000 0.500 0.000 316.4 82.4 ?
4 0.156 0.211 0.284 12.8 0.0 ?
5 0.500 0.500 0.500 716.2 203.0 ?
6 0.500 -0.341 0.000 960.5 279.5 ?
7 0.344 0.711 0.216 12.8 0.5 ?
8 0.500 0.000 0.500 316.4 82.4 ?
9 0.656 0.289 0.784 12.8 0.0 ?
10 0.844 0.789 0.716 12.8 0.0 ?
